data_1566332
loop_
_publ_author_name
'Salazar Marcano, David E.'
'Moussawi, Mhamad Aly'
'Anyushin, Alexander V.'
'Lentink, Sarah'
'Van Meervelt, Luc'
'Ivanovi\'c-Burmazovi\'c, Ivana'
'Parac-Vogt, Tatjana N'

_publ_section_title
;
 Versatile post-functionalisation strategy for the formation of modular
 organic-inorganic polyoxometalate hybrids.
;
_journal_issue 10
_journal_name_full 'Chemical science'
_journal_page_first 2891
_journal_page_last 2899
_journal_paper_doi 10.1039/d1sc06326j
_journal_volume 13
_journal_year 2022
_chemical_formula_moiety '2(C10 H19 Cr0.5 Mo3 O16), 3(C16 H36 N)'
_chemical_formula_sum 'C68 H146 Cr Mo6 N3 O32'
_chemical_formula_weight 2145.51
_space_group_crystal_system monoclinic
_space_group_IT_number 14
_space_group_name_Hall '-P 2ybc'
_space_group_name_H-M_alt 'P 1 21/c 1'
_atom_sites_solution_hydrogens geom
_audit_creation_date 2019-12-17
_audit_creation_method
;
Olex2 1.2
(compiled 2018.05.29 svn.r3510 for OlexSys, GUI svn.r5506)
;
_audit_update_record
;
2021-10-06 deposited with the CCDC.	2022-02-08 downloaded from the CCDC.
;
_cell_angle_alpha 90
_cell_angle_beta 92.128(3)
_cell_angle_gamma 90
_cell_formula_units_Z 4
_cell_length_a 27.8416(11)
_cell_length_b 13.6571(5)
_cell_length_c 25.0139(8)
_cell_measurement_temperature 293(2)
_cell_volume 9504.6(6)
_computing_cell_refinement 'CrysAlisPro 1.171.40.25a (Rigaku OD, 2018)'
_computing_data_collection 'CrysAlisPro 1.171.40.25a (Rigaku OD, 2018)'
_computing_data_reduction 'CrysAlisPro 1.171.40.25a (Rigaku OD, 2018)'
_computing_molecular_graphics 'Olex2 (Dolomanov et al., 2009)'
_computing_publication_material 'Olex2 (Dolomanov et al., 2009)'
_computing_structure_refinement 'ShelXL (Sheldrick, 2015)'
_computing_structure_solution 'SHELXT 2014/5 (Sheldrick, 2014)'
_diffrn_ambient_temperature 293(2)
_diffrn_measured_fraction_theta_full 0.999
_diffrn_measured_fraction_theta_max 0.999
_diffrn_measurement_device_type 'SuperNova, Single source at offset/far, Eos'
_diffrn_measurement_method '\w scans'
_diffrn_radiation_type MoK\a
_diffrn_radiation_wavelength 0.71073
_diffrn_reflns_av_R_equivalents 0.0673
_diffrn_reflns_av_unetI/netI 0.0518
_diffrn_reflns_Laue_measured_fraction_full 0.999
_diffrn_reflns_Laue_measured_fraction_max 0.999
_diffrn_reflns_limit_h_max 32
_diffrn_reflns_limit_h_min -33
_diffrn_reflns_limit_k_max 16
_diffrn_reflns_limit_k_min -16
_diffrn_reflns_limit_l_max 30
_diffrn_reflns_limit_l_min -30
_diffrn_reflns_number 91482
_diffrn_reflns_point_group_measured_fraction_full 0.999
_diffrn_reflns_point_group_measured_fraction_max 0.999
_diffrn_reflns_theta_full 25.242
_diffrn_reflns_theta_max 25.252
_diffrn_reflns_theta_min 2.617
_diffrn_source 'micro-focus sealed X-ray tube'
_diffrn_source_type 'SuperNova (Mo) X-ray Source'
_exptl_absorpt_coefficient_mu 0.949
_exptl_absorpt_correction_T_max 1.00000
_exptl_absorpt_correction_T_min 0.27026
_exptl_absorpt_correction_type multi-scan
_exptl_absorpt_process_details
;
CrysAlisPro 1.171.40.25a (Rigaku Oxford Diffraction, 2018)
Empirical absorption correction using spherical harmonics,
 implemented in SCALE3 ABSPACK scaling algorithm.
;
_exptl_crystal_colour colourless
_exptl_crystal_density_diffrn 1.499
_exptl_crystal_description plate
_exptl_crystal_F_000 4428
_exptl_crystal_size_max 0.3
_exptl_crystal_size_mid 0.3
_exptl_crystal_size_min 0.15
_refine_diff_density_max 1.289
_refine_diff_density_min -1.006
_refine_diff_density_rms 0.128
_refine_ls_extinction_method none
_refine_ls_goodness_of_fit_ref 1.169
_refine_ls_hydrogen_treatment constr
_refine_ls_matrix_type full
_refine_ls_number_parameters 1217
_refine_ls_number_reflns 17207
_refine_ls_number_restraints 796
_refine_ls_restrained_S_all 1.166
_refine_ls_R_factor_all 0.1172
_refine_ls_R_factor_gt 0.0850
_refine_ls_shift/su_max 0.001
_refine_ls_shift/su_mean 0.000
_refine_ls_structure_factor_coef Fsqd
_refine_ls_weighting_details 'w=1/[\s^2^(Fo^2^)+(0.0237P)^2^+97.9788P] where P=(Fo^2^+2Fc^2^)/3'
_refine_ls_weighting_scheme calc
_refine_ls_wR_factor_gt 0.1650
_refine_ls_wR_factor_ref 0.1847
_reflns_Friedel_coverage 0.000
_reflns_number_gt 12455
_reflns_number_total 17207
_reflns_threshold_expression 'I > 2\s(I)'
_cod_data_source_file d1sc06326j2.cif
_cod_data_source_block tpv2004_sx
_cod_depositor_comments 'Adding full bibliography for 1566332--1566333.cif.'
_cod_database_code 1566332
_shelx_shelxl_version_number 2016/4
_shelx_space_group_comment
;
The symmetry employed for this shelxl refinement is uniquely defined
by the following loop, which should always be used as a source of
symmetry information in preference to the above space-group names.
They are only intended as comments.
;
_shelx_estimated_absorpt_t_max 0.871
_shelx_estimated_absorpt_t_min 0.764
_olex2_refinement_description
;
1. Fixed Uiso
 At 1.2 times of:
  All C(H,H,H,H) groups, {H19A,H19B} of C19, {H18A,H18B} of C18, {H75A,H75B}
  of C75, {H55A,H55B} of C55, {H47A,H47B} of C47, {H66A,H66B} of C66, {H48A,
  H48B} of C48, {H67A,H67B} of C67, {H70A,H70B} of C70, {H62A,H62B} of C62,
  {H11A,H11B} of C11A, {H53C,H53D} of C53B, {H93A,H93B} of C93, {H92C,H92D} of
  C92B, {H93C,H93D} of C93B, {H57A,H57B} of C57, {H63A,H63B} of C63, {H53A,
  H53B} of C53, {H74A,H74B} of C74, {H57C,H57D} of C57B, {H71A,H71B} of C71,
  {H23A,H23B} of C23, {H68A,H68B} of C68, {H88C,H88D} of C88B, {H89C,H89D} of
  C89B, {H21A,H21B} of C21, {H49A,H49B} of C49, {H56C,H56D} of C56B, {H80A,
  H80B} of C80, {H27A,H27B} of C27, {H10P,H10Q} of C106, {H20A,H20B} of C206,
  {H10U,H10V} of C108, {H81A,H81B} of C81, {H76A,H76B} of C76, {H17A,H17B} of
  C17, {H84C,H84D} of C84B, {H11F,H11G} of C11B, {H84A,H84B} of C84, {H85A,
  H85B} of C85, {H92A,H92B} of C92, {H80C,H80D} of C80B, {H81C,H81D} of C81B,
  {H56A,H56B} of C56, {H64A,H64B} of C64, {H25A,H25B} of C25, {H55C,H55D} of
  C55B, {H85C,H85D} of C85B, {H96A,H96B} of C96, {H97A,H97B} of C97, {H98A,
  H98B} of C98, {H10A,H10B} of C100, {H10C,H10D} of C101, {H10E,H10F} of C102,
  {H72A,H72B} of C72, {H88A,H88B} of C88, {H89A,H89B} of C89
 At 1.5 times of:
  All C(H,H,H) groups, {H10J,H10K} of C104, All O(H) groups
2. Restrained distances
 N61-C62 = N61-C66 = N61-C70 = N61-C74
 1.522 with sigma of 0.02
 C62-C63 = C66-C67 = C70-C71 = C74-C75
 1.511 with sigma of 0.02
 C63-C64 = C67-C68 = C71-C72 = C75-C76
 1.527 with sigma of 0.02
 C64-C65 = C68-C69 = C72-C73 = C76-C77
 1.483 with sigma of 0.02
 N78-C79 = N78-C83 = N78-C87 = N78-C91
 1.522 with sigma of 0.02
 C79-C80 = C83-C84 = C87-C88 = C91-C92
 1.511 with sigma of 0.02
 C80-C81 = C84-C85 = C88-C89 = C92-C93
 1.527 with sigma of 0.02
 C81-C82 = C85-C86 = C89-C90 = C93-C94
 1.483 with sigma of 0.02
 N95-C96 = N95-C100 = N95-C104 = N95-C108
 1.522 with sigma of 0.02
 C96-C97 = C100-C101 = C104-C105 = C108-C109
 1.511 with sigma of 0.02
 C97-C98 = C101-C102 = C105-C106 = C109-C11A = C109-C11B
 1.527 with sigma of 0.02
 C98-C99 = C102-C103 = C106-C107 = C11A-C11C = C11B-C11D
 1.483 with sigma of 0.02
 C51-C53 = C51-C53B
 2.297 with sigma of 0.02
 N61-C63 = N61-C67 = N61-C71 = N61-C75
 2.568 with sigma of 0.04
 C62-C64 = C66-C68 = C70-C72 = C74-C76
 2.497 with sigma of 0.04
 C63-C65 = C67-C69 = C71-C73 = C75-C77
 2.503 with sigma of 0.04
 N78-C80 = N78-C84 = N78-C88 = N78-C92
 2.568 with sigma of 0.04
 C79-C81 = C83-C85 = C87-C89 = C91-C93
 2.497 with sigma of 0.04
 C80-C82 = C84-C86 = C88-C90 = C92-C94
 2.503 with sigma of 0.04
 N95-C97 = N95-C101 = N95-C105 = N95-C109
 2.568 with sigma of 0.04
 C96-C98 = C100-C102 = C104-C106 = C108-C11A = C108-C11B
 2.497 with sigma of 0.04
 C97-C99 = C101-C103 = C105-C107 = C109-C11C = C109-C11D
 2.503 with sigma of 0.04
 C105-C106 \\sim C105-C206
 with sigma of 0.01
 C26-O29 \\sim C26-O29B
 with sigma of 0.01
 C91-C92 \\sim C91-C92B
 with sigma of 0.01
 C51-O52 \\sim C51-O52B
 with sigma of 0.01
3. Rigid bond restraints
 O52, C53, C54, C55, C56, C57, O58, O59, O60
 with sigma for 1-2 distances of 0.005 and sigma for 1-3 distances of 0.005
 O52B, C53B, C54B, C55B, C56B, C57B, O58B, O59B, O60B
 with sigma for 1-2 distances of 0.005 and sigma for 1-3 distances of 0.005
 C96, C97, C98, C99
 with sigma for 1-2 distances of 0.005 and sigma for 1-3 distances of 0.005
 C100, C101, C102, C103
 with sigma for 1-2 distances of 0.005 and sigma for 1-3 distances of 0.005
 C104, C105, C106, C107, C206, C207
 with sigma for 1-2 distances of 0.005 and sigma for 1-3 distances of 0.005
 C108, C109, C11A, C11C, C11B, C11D
 with sigma for 1-2 distances of 0.005 and sigma for 1-3 distances of 0.005
 C79, C80, C81, C82, C80B, C81B, C82B
 with sigma for 1-2 distances of 0.005 and sigma for 1-3 distances of 0.005
 C83, C84, C85, C86, C84B, C85B, C86B
 with sigma for 1-2 distances of 0.005 and sigma for 1-3 distances of 0.005
 C87, C88, C89, C90, C88B, C89B, C90B
 with sigma for 1-2 distances of 0.005 and sigma for 1-3 distances of 0.005
 C91, C92, C93, C94, C92B, C93B, C94B
 with sigma for 1-2 distances of 0.005 and sigma for 1-3 distances of 0.005
 C62, C63, C64, C65, C66, C67, C68, C69
 with sigma for 1-2 distances of 0.005 and sigma for 1-3 distances of 0.005
 C70, C71, C72, C73, C74, C75, C76, C77
 with sigma for 1-2 distances of 0.005 and sigma for 1-3 distances of 0.005
4. Uiso/Uaniso restraints and constraints
Uanis(O52) \\sim Ueq, Uanis(C53) \\sim Ueq, Uanis(C54) \\sim Ueq, Uanis(C55)
\\sim Ueq, Uanis(C56) \\sim Ueq, Uanis(C57) \\sim Ueq, Uanis(O58) \\sim Ueq,
Uanis(O59) \\sim Ueq, Uanis(O60) \\sim Ueq, Uanis(O52B) \\sim Ueq, Uanis(C53B)
\\sim Ueq, Uanis(C54B) \\sim Ueq, Uanis(C55B) \\sim Ueq, Uanis(C56B) \\sim Ueq,
Uanis(C57B) \\sim Ueq, Uanis(O58B) \\sim Ueq, Uanis(O59B) \\sim Ueq,
Uanis(O60B) \\sim Ueq: with sigma of 0.02 and sigma for terminal atoms of 0.04
Uanis(C96) \\sim Ueq, Uanis(C97) \\sim Ueq, Uanis(C98) \\sim Ueq, Uanis(C99)
\\sim Ueq: with sigma of 0.02 and sigma for terminal atoms of 0.04
Uanis(C100) \\sim Ueq, Uanis(C101) \\sim Ueq, Uanis(C102) \\sim Ueq,
Uanis(C103) \\sim Ueq: with sigma of 0.02 and sigma for terminal atoms of 0.04
Uanis(C104) \\sim Ueq, Uanis(C105) \\sim Ueq, Uanis(C106) \\sim Ueq,
Uanis(C107) \\sim Ueq, Uanis(C206) \\sim Ueq, Uanis(C207) \\sim Ueq: with sigma
of 0.02 and sigma for terminal atoms of 0.04
Uanis(C108) \\sim Ueq, Uanis(C109) \\sim Ueq, Uanis(C11A) \\sim Ueq,
Uanis(C11C) \\sim Ueq, Uanis(C11B) \\sim Ueq, Uanis(C11D) \\sim Ueq: with sigma
of 0.02 and sigma for terminal atoms of 0.04
Uanis(C79) \\sim Ueq, Uanis(C80) \\sim Ueq, Uanis(C81) \\sim Ueq, Uanis(C82)
\\sim Ueq, Uanis(C80B) \\sim Ueq, Uanis(C81B) \\sim Ueq, Uanis(C82B) \\sim Ueq:
with sigma of 0.02 and sigma for terminal atoms of 0.04
Uanis(C83) \\sim Ueq, Uanis(C84) \\sim Ueq, Uanis(C85) \\sim Ueq, Uanis(C86)
\\sim Ueq, Uanis(C84B) \\sim Ueq, Uanis(C85B) \\sim Ueq, Uanis(C86B) \\sim Ueq:
with sigma of 0.02 and sigma for terminal atoms of 0.04
Uanis(C87) \\sim Ueq, Uanis(C88) \\sim Ueq, Uanis(C89) \\sim Ueq, Uanis(C90)
\\sim Ueq, Uanis(C88B) \\sim Ueq, Uanis(C89B) \\sim Ueq, Uanis(C90B) \\sim Ueq:
with sigma of 0.02 and sigma for terminal atoms of 0.04
Uanis(C91) \\sim Ueq, Uanis(C92) \\sim Ueq, Uanis(C93) \\sim Ueq, Uanis(C94)
\\sim Ueq, Uanis(C92B) \\sim Ueq, Uanis(C93B) \\sim Ueq, Uanis(C94B) \\sim Ueq:
with sigma of 0.02 and sigma for terminal atoms of 0.04
Uanis(C62) \\sim Ueq, Uanis(C63) \\sim Ueq, Uanis(C64) \\sim Ueq, Uanis(C65)
\\sim Ueq, Uanis(C66) \\sim Ueq, Uanis(C67) \\sim Ueq, Uanis(C68) \\sim Ueq,
Uanis(C69) \\sim Ueq: with sigma of 0.02 and sigma for terminal atoms of 0.04
Uanis(C70) \\sim Ueq, Uanis(C71) \\sim Ueq, Uanis(C72) \\sim Ueq, Uanis(C73)
\\sim Ueq, Uanis(C74) \\sim Ueq, Uanis(C75) \\sim Ueq, Uanis(C76) \\sim Ueq,
Uanis(C77) \\sim Ueq: with sigma of 0.02 and sigma for terminal atoms of 0.04
Uanis(O52) = Uanis(O52B)
Uanis(C53) = Uanis(C53B)
Uanis(C54) = Uanis(C54B)
Uanis(C55) = Uanis(C55B)
Uanis(O58) = Uanis(O58B)
Uanis(C56) = Uanis(C56B)
Uanis(O59) = Uanis(O59B)
Uanis(C57) = Uanis(C57B)
Uanis(O60) = Uanis(O60B)
5. Same fragment restrains
{O22, C23, C24, C25, C26, C27, O28, O29, O30} sigma for 1-2: 0.01, 1-3: 0.04
as
{O52, C53, C54, C55, C56, C57, O58, O59, O60}
{O22, C23, C24, C25, C26, C27, O28, O29, O30} sigma for 1-2: 0.01, 1-3: 0.04
as
{O52B, C53B, C54B, C55B, C56B, C57B, O58B, O59B, O60B}
{C80, C81, C82} sigma for 1-2: 0.01, 1-3: 0.04
as
{C80B, C81B, C82B}
{C84, C85, C86} sigma for 1-2: 0.01, 1-3: 0.04
as
{C84B, C85B, C86B}
{C88, C89, C90} sigma for 1-2: 0.01, 1-3: 0.04
as
{C88B, C89B, C90B}
{C92, C93, C94} sigma for 1-2: 0.01, 1-3: 0.04
as
{C92B, C93B, C94B}
{C106, C107} sigma for 1-2: 0.01, 1-3: 0.04
as
{C206, C207}
6. Others
 Sof(H10N)=Sof(H10O)=Sof(C206)=Sof(H20A)=Sof(H20B)=Sof(C207)=Sof(H20C)=
 Sof(H20D)=Sof(H20E)=1-FVAR(1)
 Sof(H10L)=Sof(H10M)=Sof(C106)=Sof(H10P)=Sof(H10Q)=Sof(C107)=Sof(H10R)=
 Sof(H10S)=Sof(H10T)=FVAR(1)
 Sof(H10Y)=Sof(H)=Sof(C11B)=Sof(H11F)=Sof(H11G)=Sof(C11D)=Sof(H11H)=Sof(H11I)=
 Sof(H11J)=1-FVAR(2)
 Sof(H10W)=Sof(H10X)=Sof(C11A)=Sof(H11A)=Sof(H11B)=Sof(C11C)=Sof(H11C)=
 Sof(H11D)=Sof(H11E)=FVAR(2)
 Sof(H51C)=Sof(H51D)=Sof(O52B)=Sof(C53B)=Sof(H53C)=Sof(H53D)=Sof(C54B)=
 Sof(C55B)=Sof(H55C)=Sof(H55D)=Sof(C56B)=Sof(H56C)=Sof(H56D)=Sof(C57B)=
 Sof(H57C)=Sof(H57D)=Sof(O58B)=Sof(H58B)=Sof(O59B)=Sof(H59B)=Sof(O60B)=
 Sof(H60B)=1-FVAR(3)
 Sof(H51A)=Sof(H51B)=Sof(O52)=Sof(C53)=Sof(H53A)=Sof(H53B)=Sof(C54)=Sof(C55)=
 Sof(H55A)=Sof(H55B)=Sof(C56)=Sof(H56A)=Sof(H56B)=Sof(C57)=Sof(H57A)=Sof(H57B)=
 Sof(O58)=Sof(H58)=Sof(O59)=Sof(H59)=Sof(O60)=Sof(H60)=FVAR(3)
 Sof(H83C)=Sof(H83D)=Sof(C84B)=Sof(H84C)=Sof(H84D)=Sof(C85B)=Sof(H85C)=
 Sof(H85D)=Sof(C86B)=Sof(H86D)=Sof(H86E)=Sof(H86F)=1-FVAR(4)
 Sof(H83A)=Sof(H83B)=Sof(C84)=Sof(H84A)=Sof(H84B)=Sof(C85)=Sof(H85A)=Sof(H85B)=
 Sof(C86)=Sof(H86A)=Sof(H86B)=Sof(H86C)=FVAR(4)
 Sof(H91C)=Sof(H91D)=Sof(C92B)=Sof(H92C)=Sof(H92D)=Sof(C93B)=Sof(H93C)=
 Sof(H93D)=Sof(C94B)=Sof(H94D)=Sof(H94E)=Sof(H94F)=1-FVAR(5)
 Sof(H91A)=Sof(H91B)=Sof(C92)=Sof(H92A)=Sof(H92B)=Sof(C93)=Sof(H93A)=Sof(H93B)=
 Sof(C94)=Sof(H94A)=Sof(H94B)=Sof(H94C)=FVAR(5)
 Sof(H79C)=Sof(H79D)=Sof(C80B)=Sof(H80C)=Sof(H80D)=Sof(C81B)=Sof(H81C)=
 Sof(H81D)=Sof(C82B)=Sof(H82D)=Sof(H82E)=Sof(H82F)=1-FVAR(6)
 Sof(H79A)=Sof(H79B)=Sof(C80)=Sof(H80A)=Sof(H80B)=Sof(C81)=Sof(H81A)=Sof(H81B)=
 Sof(C82)=Sof(H82A)=Sof(H82B)=Sof(H82C)=FVAR(6)
 Sof(H87C)=Sof(H87D)=Sof(C88B)=Sof(H88C)=Sof(H88D)=Sof(C89B)=Sof(H89C)=
 Sof(H89D)=Sof(C90B)=Sof(H90D)=Sof(H90E)=Sof(H90F)=1-FVAR(7)
 Sof(H87A)=Sof(H87B)=Sof(C88)=Sof(H88A)=Sof(H88B)=Sof(C89)=Sof(H89A)=Sof(H89B)=
 Sof(C90)=Sof(H90A)=Sof(H90B)=Sof(H90C)=FVAR(7)
 Sof(H26C)=Sof(H26D)=Sof(O29B)=Sof(H29B)=1-FVAR(8)
 Sof(H26A)=Sof(H26B)=Sof(O29)=Sof(H29)=FVAR(8)
 Sof(Mo92)=Sof(Mo93)=1-FVAR(9)
 Sof(Mo32)=Sof(Mo33)=FVAR(9)
7.a Secondary CH2 refined with riding coordinates:
 C17(H17A,H17B), C18(H18A,H18B), C19(H19A,H19B), C21(H21A,H21B), C23(H23A,
 H23B), C25(H25A,H25B), C26(H26A,H26B), C26(H26C,H26D), C27(H27A,H27B),
 C47(H47A,H47B), C48(H48A,H48B), C49(H49A,H49B), C51(H51A,H51B), C51(H51C,H51D),
  C53(H53A,H53B), C55(H55A,H55B), C56(H56A,H56B), C57(H57A,H57B), C53B(H53C,
 H53D), C55B(H55C,H55D), C56B(H56C,H56D), C57B(H57C,H57D), C62(H62A,H62B),
 C63(H63A,H63B), C64(H64A,H64B), C66(H66A,H66B), C67(H67A,H67B), C68(H68A,H68B),
  C70(H70A,H70B), C71(H71A,H71B), C72(H72A,H72B), C74(H74A,H74B), C75(H75A,
 H75B), C76(H76A,H76B), C79(H79A,H79B), C79(H79C,H79D), C80(H80A,H80B),
 C81(H81A,H81B), C80B(H80C,H80D), C81B(H81C,H81D), C83(H83A,H83B), C83(H83C,
 H83D), C84(H84A,H84B), C85(H85A,H85B), C84B(H84C,H84D), C85B(H85C,H85D),
 C87(H87A,H87B), C87(H87C,H87D), C88(H88A,H88B), C89(H89A,H89B), C88B(H88C,
 H88D), C89B(H89C,H89D), C91(H91A,H91B), C91(H91C,H91D), C92(H92A,H92B),
 C93(H93A,H93B), C92B(H92C,H92D), C93B(H93C,H93D), C96(H96A,H96B), C97(H97A,
 H97B), C98(H98A,H98B), C100(H10A,H10B), C101(H10C,H10D), C102(H10E,H10F),
 C104(H10J,H10K), C105(H10L,H10M), C105(H10N,H10O), C106(H10P,H10Q), C206(H20A,
 H20B), C108(H10U,H10V), C109(H10W,H10X), C109(H10Y,H), C11A(H11A,H11B),
 C11B(H11F,H11G)
7.b Me refined with riding coordinates:
 C11C(H11C,H11D,H11E), C11D(H11H,H11I,H11J)
7.c Tetrahedral OH refined with riding coordinates:
 O28(H28), O29(H29), O30(H30), O29B(H29B), O58(H58), O59(H59), O60(H60),
 O58B(H58B), O59B(H59B), O60B(H60B)
7.d Idealised Me refined as rotating group:
 C65(H65A,H65B,H65C), C69(H69A,H69B,H69C), C73(H73A,H73B,H73C), C77(H77A,H77B,
 H77C), C82(H82A,H82B,H82C), C82B(H82D,H82E,H82F), C86(H86A,H86B,H86C),
 C86B(H86D,H86E,H86F), C90(H90A,H90B,H90C), C90B(H90D,H90E,H90F), C94(H94A,H94B,
 H94C), C94B(H94D,H94E,H94F), C99(H99A,H99B,H99C), C103(H10G,H10H,H10I),
 C107(H10R,H10S,H10T), C207(H20C,H20D,H20E)
;
_olex2_submission_special_instructions 'No special instructions were received'

loop_
_space_group_symop_operation_xyz
'x, y, z'
'-x, y+1/2, -z+1/2'
'-x, -y, -z'
'x, -y-1/2, z-1/2'

loop_
_atom_site_label
_atom_site_type_symbol
_atom_site_fract_x
_atom_site_fract_y
_atom_site_fract_z
_atom_site_U_iso_or_equiv
_atom_site_adp_type
_atom_site_occupancy
_atom_site_site_symmetry_order
_atom_site_calc_flag
_atom_site_refinement_flags_posn
_atom_site_refinement_flags_adp
_atom_site_refinement_flags_occupancy
_atom_site_disorder_assembly
_atom_site_disorder_group
Cr1 Cr 0.500000 0.500000 0.500000 0.0251(4) Uani 1 2 d S T P . .
Mo2 Mo 0.58661(3) 0.61160(6) 0.57482(3) 0.0386(2) Uani 1 1 d . . . . .
Mo3 Mo 0.51722(3) 0.44059(6) 0.62925(3) 0.0393(2) Uani 1 1 d . . . . .
Mo4 Mo 0.42921(3) 0.33209(6) 0.55488(3) 0.0419(2) Uani 1 1 d . . . . .
O5 O 0.5895(2) 0.7327(5) 0.5887(3) 0.0527(17) Uani 1 1 d . . . . .
O6 O 0.6357(2) 0.5592(5) 0.6062(2) 0.0543(17) Uani 1 1 d . . . . .
O7 O 0.5673(2) 0.3897(5) 0.6585(3) 0.0567(18) Uani 1 1 d . . . . .
O8 O 0.4791(2) 0.4588(5) 0.6797(2) 0.0558(18) Uani 1 1 d . . . . .
O9 O 0.4235(3) 0.2117(5) 0.5381(3) 0.065(2) Uani 1 1 d . . . . .
O10 O 0.3910(2) 0.3518(6) 0.6041(3) 0.0624(19) Uani 1 1 d . . . . .
O11 O 0.5366(2) 0.5749(4) 0.6210(2) 0.0411(14) Uani 1 1 d . . . . .
O12 O 0.4896(2) 0.3270(4) 0.5943(2) 0.0437(15) Uani 1 1 d . . . . .
O13 O 0.3921(2) 0.3937(4) 0.4973(2) 0.0446(15) Uani 1 1 d . . . . .
O14 O 0.55433(19) 0.4562(4) 0.5465(2) 0.0319(12) Uani 1 1 d . . . . .
O15 O 0.54010(19) 0.5081(4) 0.4377(2) 0.0330(12) Uani 1 1 d . . . . .
O16 O 0.48078(19) 0.3645(4) 0.4839(2) 0.0335(12) Uani 1 1 d . . . . .
C17 C 0.5839(3) 0.3799(6) 0.5269(4) 0.045(2) Uani 1 1 d . . . . .
H17A H 0.583111 0.324769 0.551262 0.053 Uiso 1 1 calc R . . . .
H17B H 0.616820 0.403101 0.526420 0.053 Uiso 1 1 calc R . . . .
C18 C 0.5708(3) 0.4288(7) 0.4295(4) 0.052(3) Uani 1 1 d . . . . .
H18A H 0.603585 0.453055 0.429797 0.062 Uiso 1 1 calc R . . . .
H18B H 0.563549 0.402113 0.394221 0.062 Uiso 1 1 calc R . . . .
C19 C 0.5184(3) 0.2982(6) 0.4701(4) 0.045(2) Uani 1 1 d . . . . .
H19A H 0.511006 0.271824 0.434764 0.054 Uiso 1 1 calc R . . . .
H19B H 0.518931 0.243953 0.495176 0.054 Uiso 1 1 calc R . . . .
C20 C 0.5684(3) 0.3450(6) 0.4705(3) 0.041(2) Uani 1 1 d . . . . .
C21 C 0.6046(4) 0.2679(7) 0.4516(4) 0.059(3) Uani 1 1 d . . . . .
H21A H 0.594231 0.245299 0.416273 0.071 Uiso 1 1 calc R . . . .
H21B H 0.635691 0.299037 0.448496 0.071 Uiso 1 1 calc R . . . .
O22 O 0.6098(3) 0.1882(5) 0.4849(3) 0.072(2) Uani 1 1 d D . . . .
C23 C 0.6383(5) 0.1133(8) 0.4589(5) 0.092(4) Uani 1 1 d D . . . .
H23A H 0.618565 0.082586 0.430873 0.111 Uiso 1 1 calc R . . . .
H23B H 0.665154 0.144616 0.442207 0.111 Uiso 1 1 calc R . . . .
C24 C 0.6568(4) 0.0376(8) 0.4953(5) 0.081(4) Uani 1 1 d D . . . .
C25 C 0.6922(5) 0.0808(11) 0.5396(6) 0.118(6) Uani 1 1 d D . . . .
H25A H 0.675094 0.126591 0.561636 0.142 Uiso 1 1 calc R . . . .
H25B H 0.704359 0.028302 0.562467 0.142 Uiso 1 1 calc R . . . .
C26 C 0.6814(5) -0.0410(9) 0.4626(7) 0.117(6) Uani 1 1 d D . . . .
H26A H 0.708401 -0.012140 0.445026 0.140 Uiso 0.54(2) 1 calc R . . A 15
H26B H 0.693739 -0.091798 0.486531 0.140 Uiso 0.54(2) 1 calc R . . A 15
H26C H 0.657168 -0.079299 0.443117 0.140 Uiso 0.46(2) 1 calc R . . A 16
H26D H 0.701518 -0.009905 0.436778 0.140 Uiso 0.46(2) 1 calc R . . A 16
C27 C 0.6147(5) -0.0057(8) 0.5258(5) 0.092(4) Uani 1 1 d D . . . .
H27A H 0.601133 0.043297 0.548852 0.110 Uiso 1 1 calc R . . . .
H27B H 0.589712 -0.029019 0.500940 0.110 Uiso 1 1 calc R . . . .
O28 O 0.7330(5) 0.1315(9) 0.5152(6) 0.183(7) Uani 1 1 d D . . . .
H28 H 0.738464 0.105912 0.486405 0.274 Uiso 1 1 calc R . . . .
O29 O 0.6495(6) -0.0841(11) 0.4233(6) 0.088(7) Uani 0.54(2) 1 d D . . A 15
H29 H 0.622861 -0.091053 0.435818 0.132 Uiso 0.54(2) 1 calc R . . A 15
O30 O 0.6348(5) -0.0867(8) 0.5574(5) 0.153(5) Uani 1 1 d D . . . .
H30 H 0.614280 -0.108000 0.577081 0.230 Uiso 1 1 calc R . . . .
O29B O 0.7100(9) -0.1044(17) 0.4959(11) 0.156(14) Uani 0.46(2) 1 d D . . A 16
H29B H 0.696409 -0.157259 0.498692 0.234 Uiso 0.46(2) 1 calc R . . A 16
Cr31 Cr 1.000000 0.500000 0.500000 0.0273(4) Uani 1 2 d S T P B .
Mo32 Mo 1.01182(13) 0.5289(4) 0.63313(13) 0.0353(9) Uani 0.84(4) 1 d . . . B 21
Mo33 Mo 0.92202(14) 0.6392(3) 0.56393(16) 0.0380(10) Uani 0.84(4) 1 d . . . B 21
Mo92 Mo 1.0157(11) 0.558(5) 0.6285(12) 0.068(6) Uani 0.16(4) 1 d . . . B 22
Mo93 Mo 0.9258(15) 0.663(5) 0.5551(18) 0.079(8) Uani 0.16(4) 1 d . . . B 22
Mo34 Mo 0.91093(3) 0.61231(6) 0.42988(3) 0.0414(2) Uani 1 1 d . . . . .
O35 O 1.0593(3) 0.5831(5) 0.6665(3) 0.066(2) Uani 1 1 d . . . . .
O36 O 0.9729(3) 0.4981(6) 0.6807(3) 0.065(2) Uani 1 1 d . . . . .
O37 O 0.8832(2) 0.6035(6) 0.6102(3) 0.067(2) Uani 1 1 d . . . . .
O38 O 0.9127(3) 0.7627(5) 0.5559(3) 0.070(2) Uani 1 1 d . . . . .
O39 O 0.9017(3) 0.7360(5) 0.4219(3) 0.064(2) Uani 1 1 d . . . . .
O40 O 0.8650(2) 0.5585(5) 0.3942(3) 0.0598(18) Uani 1 1 d . . . . .
O41 O 0.9820(2) 0.6470(4) 0.6043(2) 0.0477(15) Uani 1 1 d . . . . .
O42 O 0.8887(2) 0.5907(5) 0.5003(2) 0.0484(16) Uani 1 1 d . . . . .
O43 O 0.9633(2) 0.5965(4) 0.3831(2) 0.0454(15) Uani 1 1 d . . . . .
O44 O 0.95816(19) 0.4870(4) 0.5608(2) 0.0359(13) Uani 1 1 d . . . . .
O45 O 1.02398(19) 0.3652(4) 0.5075(2) 0.0350(13) Uani 1 1 d . . . . .
O46 O 0.94871(19) 0.4606(4) 0.4486(2) 0.0351(13) Uani 1 1 d . . . . .
C47 C 0.9292(3) 0.4005(6) 0.5635(3) 0.041(2) Uani 1 1 d . . . . .
H47A H 0.895553 0.419205 0.563249 0.049 Uiso 1 1 calc R . . . .
H47B H 0.936650 0.366849 0.596923 0.049 Uiso 1 1 calc R . . . .
C48 C 0.9889(3) 0.2892(6) 0.5150(4) 0.051(2) Uani 1 1 d . . . . .
H48A H 0.996583 0.255127 0.548267 0.062 Uiso 1 1 calc R . . . .
H48B H 0.990624 0.242154 0.486090 0.062 Uiso 1 1 calc R . . . .
C49 C 0.9209(3) 0.3756(7) 0.4632(4) 0.045(2) Uani 1 1 d . . . . .
H49A H 0.923134 0.326751 0.435244 0.054 Uiso 1 1 calc R . . . .
H49B H 0.887459 0.394518 0.465020 0.054 Uiso 1 1 calc R . . . .
C50 C 0.9372(3) 0.3298(7) 0.5165(4) 0.045(2) Uani 1 1 d . . . . .
C51 C 0.9024(4) 0.2429(7) 0.5267(4) 0.063(3) Uani 1 1 d D . . . .
H51A H 0.909604 0.214893 0.561731 0.076 Uiso 0.782(7) 1 calc R . . C 5
H51B H 0.869497 0.266088 0.525734 0.076 Uiso 0.782(7) 1 calc R . . C 5
H51C H 0.917155 0.203369 0.555068 0.076 Uiso 0.218(7) 1 calc R . . C 6
H51D H 0.873335 0.270466 0.540600 0.076 Uiso 0.218(7) 1 calc R . . C 6
O52 O 0.9080(4) 0.1720(7) 0.4875(4) 0.075(3) Uani 0.782(7) 1 d D U . C 5
C53 C 0.8680(5) 0.1032(9) 0.4812(7) 0.101(4) Uani 0.782(7) 1 d D U . C 5
H53A H 0.840448 0.129964 0.498866 0.121 Uiso 0.782(7) 1 calc R . . C 5
H53B H 0.859315 0.096966 0.443486 0.121 Uiso 0.782(7) 1 calc R . . C 5
C54 C 0.8782(6) 0.0063(10) 0.5029(6) 0.097(3) Uani 0.782(7) 1 d D U . C 5
C55 C 0.9252(6) -0.0369(13) 0.4789(6) 0.100(4) Uani 0.782(7) 1 d D U . C 5
H55A H 0.950875 0.011057 0.482040 0.120 Uiso 0.782(7) 1 calc R . . C 5
H55B H 0.935276 -0.094693 0.498959 0.120 Uiso 0.782(7) 1 calc R . . C 5
C56 C 0.8373(6) -0.0658(11) 0.4919(8) 0.102(3) Uani 0.782(7) 1 d D U . C 5
H56A H 0.827906 -0.065702 0.454125 0.123 Uiso 0.782(7) 1 calc R . . C 5
H56B H 0.847139 -0.131551 0.501984 0.123 Uiso 0.782(7) 1 calc R . . C 5
C57 C 0.8909(8) 0.0170(11) 0.5631(7) 0.119(4) Uani 0.782(7) 1 d D U . C 5
H57A H 0.925442 0.019921 0.569368 0.143 Uiso 0.782(7) 1 calc R . . C 5
H57B H 0.876778 0.076287 0.577077 0.143 Uiso 0.782(7) 1 calc R . . C 5
O58 O 0.9165(6) -0.0631(10) 0.4220(5) 0.136(5) Uani 0.782(7) 1 d D U . C 5
H58 H 0.915931 -0.122859 0.418860 0.204 Uiso 0.782(7) 1 calc R . . C 5
O59 O 0.7982(5) -0.0349(12) 0.5229(7) 0.154(6) Uani 0.782(7) 1 d D U . C 5
H59 H 0.776160 -0.074491 0.519540 0.232 Uiso 0.782(7) 1 calc R . . C 5
O60 O 0.8710(8) -0.0694(12) 0.5888(6) 0.190(7) Uani 0.782(7) 1 d D U . C 5
H60 H 0.880579 -0.071417 0.620199 0.284 Uiso 0.782(7) 1 calc R . . C 5
O52B O 0.8886(12) 0.180(3) 0.4857(12) 0.075(3) Uani 0.218(7) 1 d D U . C 6
C53B C 0.8412(10) 0.1457(18) 0.5017(12) 0.101(4) Uani 0.218(7) 1 d D U . C 6
H53C H 0.838304 0.155256 0.539825 0.121 Uiso 0.218(7) 1 calc R . . C 6
H53D H 0.816318 0.183881 0.483258 0.121 Uiso 0.218(7) 1 calc R . . C 6
C54B C 0.8346(11) 0.0425(19) 0.4888(12) 0.097(3) Uani 0.218(7) 1 d D U . C 6
C55B C 0.8835(14) -0.011(3) 0.478(2) 0.100(4) Uani 0.218(7) 1 d D U . C 6
H55C H 0.908355 0.036020 0.470642 0.120 Uiso 0.218(7) 1 calc R . . C 6
H55D H 0.893945 -0.049149 0.509493 0.120 Uiso 0.218(7) 1 calc R . . C 6
C56B C 0.8082(10) 0.041(3) 0.4343(10) 0.102(3) Uani 0.218(7) 1 d D U . C 6
H56C H 0.790042 0.101432 0.429334 0.123 Uiso 0.218(7) 1 calc R . . C 6
H56D H 0.831261 0.037111 0.406258 0.123 Uiso 0.218(7) 1 calc R . . C 6
C57B C 0.819(2) 0.001(3) 0.5425(14) 0.119(4) Uani 0.218(7) 1 d D U . C 6
H57C H 0.784836 0.006735 0.546193 0.143 Uiso 0.218(7) 1 calc R . . C 6
H57D H 0.828176 -0.067889 0.545950 0.143 Uiso 0.218(7) 1 calc R . . C 6
O58B O 0.873(2) -0.076(3) 0.4318(19) 0.136(5) Uani 0.218(7) 1 d D U . C 6
H58B H 0.877027 -0.133194 0.440838 0.204 Uiso 0.218(7) 1 calc R . . C 6
O59B O 0.7767(9) -0.040(3) 0.431(2) 0.154(6) Uani 0.218(7) 1 d D U . C 6
H59B H 0.748839 -0.021320 0.432765 0.232 Uiso 0.218(7) 1 calc R . . C 6
O60B O 0.846(3) 0.061(5) 0.5823(15) 0.190(7) Uani 0.218(7) 1 d D U . C 6
H60B H 0.826635 0.091056 0.600214 0.284 Uiso 0.218(7) 1 calc R . . C 6
N61 N 0.7498(4) 0.5156(8) 0.4999(4) 0.092(3) Uani 1 1 d D . . . .
C62 C 0.7848(5) 0.4492(11) 0.4717(6) 0.103(5) Uani 1 1 d D U . . .
H62A H 0.802867 0.412038 0.498673 0.124 Uiso 1 1 calc R . . . .
H62B H 0.807419 0.490048 0.453373 0.124 Uiso 1 1 calc R . . . .
C63 C 0.7620(6) 0.3770(12) 0.4310(7) 0.139(6) Uani 1 1 d D U . . .
H63A H 0.743135 0.329410 0.449970 0.167 Uiso 1 1 calc R . . . .
H63B H 0.740318 0.412560 0.406804 0.167 Uiso 1 1 calc R . . . .
C64 C 0.7987(6) 0.3232(13) 0.3986(7) 0.145(7) Uani 1 1 d D U . . .
H64A H 0.817399 0.370248 0.379070 0.174 Uiso 1 1 calc R . . . .
H64B H 0.820576 0.287422 0.422580 0.174 Uiso 1 1 calc R . . . .
C65 C 0.7747(9) 0.2537(17) 0.3602(9) 0.216(12) Uani 1 1 d D U . . .
H65A H 0.756486 0.206662 0.379591 0.324 Uiso 1 1 calc GR . . . .
H65B H 0.798551 0.220324 0.340304 0.324 Uiso 1 1 calc GR . . . .
H65C H 0.753536 0.289227 0.336053 0.324 Uiso 1 1 calc GR . . . .
C66 C 0.7792(4) 0.5819(10) 0.5371(6) 0.112(5) Uani 1 1 d D U . . .
H66A H 0.801145 0.620169 0.516257 0.134 Uiso 1 1 calc R . . . .
H66B H 0.798205 0.542102 0.562020 0.134 Uiso 1 1 calc R . . . .
C67 C 0.7474(5) 0.6512(12) 0.5684(7) 0.139(6) Uani 1 1 d D U . . .
H67A H 0.726940 0.687483 0.543132 0.167 Uiso 1 1 calc R . . . .
H67B H 0.726644 0.612327 0.590351 0.167 Uiso 1 1 calc R . . . .
C68 C 0.7735(7) 0.7208(15) 0.6027(9) 0.171(8) Uani 1 1 d D U . . .
H68A H 0.790722 0.765796 0.580248 0.206 Uiso 1 1 calc R . . . .
H68B H 0.797228 0.685299 0.624459 0.206 Uiso 1 1 calc R . . . .
C69 C 0.7428(8) 0.7790(18) 0.6388(10) 0.218(12) Uani 1 1 d D U . . .
H69A H 0.714889 0.802091 0.619006 0.326 Uiso 1 1 calc GR . . . .
H69B H 0.760814 0.833891 0.652794 0.326 Uiso 1 1 calc GR . . . .
H69C H 0.733113 0.738411 0.667801 0.326 Uiso 1 1 calc GR . . . .
C70 C 0.7177(5) 0.4508(10) 0.5329(6) 0.108(5) Uani 1 1 d D U . . .
H70A H 0.694946 0.492368 0.550552 0.130 Uiso 1 1 calc R . . . .
H70B H 0.699454 0.408293 0.508614 0.130 Uiso 1 1 calc R . . . .
C71 C 0.7432(6) 0.3877(13) 0.5748(7) 0.142(6) Uani 1 1 d D U . . .
H71A H 0.762902 0.428324 0.598685 0.171 Uiso 1 1 calc R . . . .
H71B H 0.763900 0.340938 0.557782 0.171 Uiso 1 1 calc R . . . .
C72 C 0.7052(7) 0.3335(14) 0.6066(8) 0.154(7) Uani 1 1 d D U . . .
H72A H 0.684521 0.380515 0.623515 0.184 Uiso 1 1 calc R . . . .
H72B H 0.685426 0.293330 0.582574 0.184 Uiso 1 1 calc R . . . .
C73 C 0.7294(10) 0.2700(17) 0.6485(9) 0.225(12) Uani 1 1 d D U . . .
H73A H 0.739599 0.209994 0.632488 0.337 Uiso 1 1 calc GR . . . .
H73B H 0.707324 0.255830 0.676019 0.337 Uiso 1 1 calc GR . . . .
H73C H 0.756911 0.303713 0.663843 0.337 Uiso 1 1 calc GR . . . .
C74 C 0.7190(5) 0.5752(11) 0.4600(7) 0.128(6) Uani 1 1 d D U . . .
H74A H 0.693810 0.608630 0.478663 0.154 Uiso 1 1 calc R . . . .
H74B H 0.703856 0.531740 0.433752 0.154 Uiso 1 1 calc R . . . .
C75 C 0.7501(7) 0.6514(16) 0.4313(8) 0.190(9) Uani 1 1 d D U . . .
H75A H 0.762512 0.697667 0.457851 0.228 Uiso 1 1 calc R . . . .
H75B H 0.777513 0.617582 0.417096 0.228 Uiso 1 1 calc R . . . .
C76 C 0.7268(8) 0.7064(19) 0.3882(10) 0.216(11) Uani 1 1 d D U . . .
H76A H 0.701317 0.745087 0.403070 0.259 Uiso 1 1 calc R . . . .
H76B H 0.711762 0.660096 0.363343 0.259 Uiso 1 1 calc R . . . .
C77 C 0.7572(8) 0.7722(17) 0.3577(10) 0.209(11) Uani 1 1 d D U . . .
H77A H 0.788205 0.777607 0.375496 0.313 Uiso 1 1 calc GR . . . .
H77B H 0.742472 0.835661 0.355286 0.313 Uiso 1 1 calc GR . . . .
H77C H 0.760725 0.746238 0.322397 0.313 Uiso 1 1 calc GR . . . .
N78 N 0.5647(3) 0.6753(7) 0.7683(3) 0.076(3) Uani 1 1 d D . . . .
C79 C 0.5494(5) 0.6472(9) 0.8236(4) 0.083(3) Uani 1 1 d D U . . .
H79A H 0.577573 0.648825 0.847660 0.100 Uiso 0.73(3) 1 calc R . . D 11
H79B H 0.527267 0.696538 0.835786 0.100 Uiso 0.73(3) 1 calc R . . D 11
H79C H 0.538201 0.705232 0.841712 0.100 Uiso 0.27(3) 1 calc R . . D 12
H79D H 0.577136 0.622334 0.844007 0.100 Uiso 0.27(3) 1 calc R . . D 12
C80 C 0.5260(9) 0.5490(14) 0.8286(8) 0.091(6) Uani 0.73(3) 1 d D U . D 11
H80A H 0.548308 0.497792 0.819095 0.109 Uiso 0.73(3) 1 calc R . . D 11
H80B H 0.497978 0.544987 0.804560 0.109 Uiso 0.73(3) 1 calc R . . D 11
C81 C 0.5113(10) 0.5352(16) 0.8862(8) 0.099(7) Uani 0.73(3) 1 d D U . D 11
H81A H 0.539458 0.541598 0.909951 0.119 Uiso 0.73(3) 1 calc R . . D 11
H81B H 0.488878 0.586510 0.895165 0.119 Uiso 0.73(3) 1 calc R . . D 11
C82 C 0.4885(12) 0.4383(17) 0.8954(13) 0.157(13) Uani 0.73(3) 1 d D U . D 11
H82A H 0.492776 0.397055 0.864830 0.236 Uiso 0.73(3) 1 calc GR . . D 11
H82B H 0.454800 0.447135 0.900622 0.236 Uiso 0.73(3) 1 calc GR . . D 11
H82C H 0.503252 0.408214 0.926541 0.236 Uiso 0.73(3) 1 calc GR . . D 11
C80B C 0.508(3) 0.567(6) 0.823(2) 0.104(14) Uani 0.27(3) 1 d D U . D 12
H80C H 0.483812 0.587065 0.796549 0.125 Uiso 0.27(3) 1 calc R . . D 12
H80D H 0.521932 0.506406 0.810069 0.125 Uiso 0.27(3) 1 calc R . . D 12
C81B C 0.482(2) 0.542(5) 0.874(3) 0.118(16) Uani 0.27(3) 1 d D U . D 12
H81C H 0.473549 0.602398 0.891781 0.141 Uiso 0.27(3) 1 calc R . . D 12
H81D H 0.453194 0.506310 0.865016 0.141 Uiso 0.27(3) 1 calc R . . D 12
C82B C 0.514(3) 0.482(8) 0.911(3) 0.16(3) Uani 0.27(3) 1 d D U . D 12
H82D H 0.494180 0.453415 0.937937 0.236 Uiso 0.27(3) 1 calc GR . . D 12
H82E H 0.537514 0.523647 0.928141 0.236 Uiso 0.27(3) 1 calc GR . . D 12
H82F H 0.528874 0.431836 0.891414 0.236 Uiso 0.27(3) 1 calc GR . . D 12
C83 C 0.5217(4) 0.6834(10) 0.7298(4) 0.080(4) Uani 1 1 d D U . . .
H83A H 0.510953 0.617682 0.720873 0.096 Uiso 0.40(3) 1 calc R . . E 7
H83B H 0.532262 0.713428 0.697154 0.096 Uiso 0.40(3) 1 calc R . . E 7
H83C H 0.503663 0.622709 0.730779 0.096 Uiso 0.60(3) 1 calc R . . E 8
H83D H 0.533047 0.691173 0.693893 0.096 Uiso 0.60(3) 1 calc R . . E 8
C84 C 0.4788(8) 0.741(3) 0.7485(15) 0.073(9) Uani 0.40(3) 1 d D U . E 7
H84A H 0.486718 0.809695 0.751292 0.088 Uiso 0.40(3) 1 calc R . . E 7
H84B H 0.469782 0.717669 0.783436 0.088 Uiso 0.40(3) 1 calc R . . E 7
C85 C 0.4375(11) 0.726(3) 0.7079(16) 0.085(10) Uani 0.40(3) 1 d D U . E 7
H85A H 0.448584 0.740332 0.672478 0.102 Uiso 0.40(3) 1 calc R . . E 7
H85B H 0.427978 0.657309 0.708255 0.102 Uiso 0.40(3) 1 calc R . . E 7
C86 C 0.3949(11) 0.787(3) 0.7179(16) 0.117(15) Uani 0.40(3) 1 d D U . E 7
H86A H 0.383226 0.772204 0.752679 0.175 Uiso 0.40(3) 1 calc GR . . E 7
H86B H 0.370089 0.773725 0.691197 0.175 Uiso 0.40(3) 1 calc GR . . E 7
H86C H 0.403631 0.854922 0.716469 0.175 Uiso 0.40(3) 1 calc GR . . E 7
C84B C 0.4873(8) 0.770(2) 0.7418(12) 0.082(8) Uani 0.60(3) 1 d D U . E 8
H84C H 0.477593 0.765086 0.778550 0.098 Uiso 0.60(3) 1 calc R . . E 8
H84D H 0.504297 0.831060 0.737807 0.098 Uiso 0.60(3) 1 calc R . . E 8
C85B C 0.4427(8) 0.7697(19) 0.7048(11) 0.091(7) Uani 0.60(3) 1 d D U . E 8
H85C H 0.426823 0.832659 0.707045 0.109 Uiso 0.60(3) 1 calc R . . E 8
H85D H 0.452304 0.760964 0.668172 0.109 Uiso 0.60(3) 1 calc R . . E 8
C86B C 0.4083(10) 0.691(2) 0.7182(12) 0.120(11) Uani 0.60(3) 1 d D U . E 8
H86D H 0.391600 0.709469 0.749550 0.180 Uiso 0.60(3) 1 calc GR . . E 8
H86E H 0.425499 0.631229 0.724848 0.180 Uiso 0.60(3) 1 calc GR . . E 8
H86F H 0.385553 0.682091 0.688809 0.180 Uiso 0.60(3) 1 calc GR . . E 8
C87 C 0.5971(5) 0.5977(10) 0.7441(5) 0.090(4) Uani 1 1 d D U . . .
H87A H 0.577628 0.541095 0.734432 0.108 Uiso 0.67(6) 1 calc R . . F 13
H87B H 0.609734 0.623806 0.711345 0.108 Uiso 0.67(6) 1 calc R . . F 13
H87C H 0.600272 0.612207 0.706385 0.108 Uiso 0.33(6) 1 calc R . . F 14
H87D H 0.581543 0.534438 0.746566 0.108 Uiso 0.33(6) 1 calc R . . F 14
C88 C 0.6387(9) 0.564(3) 0.7796(10) 0.099(9) Uani 0.67(6) 1 d D U . F 13
H88A H 0.627649 0.518687 0.806252 0.118 Uiso 0.67(6) 1 calc R . . F 13
H88B H 0.653418 0.619832 0.797966 0.118 Uiso 0.67(6) 1 calc R . . F 13
C89 C 0.6764(11) 0.513(4) 0.7433(12) 0.132(11) Uani 0.67(6) 1 d D U . F 13
H89A H 0.660343 0.462087 0.722034 0.159 Uiso 0.67(6) 1 calc R . . F 13
H89B H 0.689261 0.560378 0.718911 0.159 Uiso 0.67(6) 1 calc R . . F 13
C90 C 0.7158(14) 0.469(4) 0.7750(19) 0.188(19) Uani 0.67(6) 1 d D U . F 13
H90A H 0.718529 0.400802 0.766077 0.281 Uiso 0.67(6) 1 calc GR . . F 13
H90B H 0.709656 0.475332 0.812343 0.281 Uiso 0.67(6) 1 calc GR . . F 13
H90C H 0.745314 0.501790 0.767491 0.281 Uiso 0.67(6) 1 calc GR . . F 13
C88B C 0.648(2) 0.590(4) 0.771(3) 0.096(12) Uani 0.33(6) 1 d D U . F 14
H88C H 0.647804 0.596110 0.809556 0.115 Uiso 0.33(6) 1 calc R . . F 14
H88D H 0.670153 0.638733 0.757047 0.115 Uiso 0.33(6) 1 calc R . . F 14
C89B C 0.662(2) 0.483(3) 0.7531(18) 0.085(12) Uani 0.33(6) 1 d D U . F 14
H89C H 0.633161 0.447575 0.742587 0.102 Uiso 0.33(6) 1 calc R . . F 14
H89D H 0.682127 0.486593 0.722121 0.102 Uiso 0.33(6) 1 calc R . . F 14
C90B C 0.688(3) 0.428(4) 0.795(3) 0.14(2) Uani 0.33(6) 1 d D U . F 14
H90D H 0.716703 0.462641 0.806059 0.214 Uiso 0.33(6) 1 calc GR . . F 14
H90E H 0.696410 0.364480 0.781855 0.214 Uiso 0.33(6) 1 calc GR . . F 14
H90F H 0.667861 0.420534 0.825203 0.214 Uiso 0.33(6) 1 calc GR . . F 14
C91 C 0.5896(5) 0.7734(9) 0.7731(5) 0.082(3) Uani 1 1 d D U . . .
H91A H 0.567542 0.818303 0.789511 0.099 Uiso 0.59(3) 1 calc R . . G 9
H91B H 0.616836 0.765432 0.798036 0.099 Uiso 0.59(3) 1 calc R . . G 9
H91C H 0.566208 0.821179 0.784205 0.099 Uiso 0.41(3) 1 calc R . . G 10
H91D H 0.614094 0.768647 0.801579 0.099 Uiso 0.41(3) 1 calc R . . G 10
C92 C 0.6078(19) 0.823(2) 0.7239(9) 0.103(9) Uani 0.59(3) 1 d D U . G 9
H92A H 0.580706 0.846490 0.701910 0.123 Uiso 0.59(3) 1 calc R . . G 9
H92B H 0.625388 0.776310 0.703028 0.123 Uiso 0.59(3) 1 calc R . . G 9
C93 C 0.6406(13) 0.910(2) 0.7391(12) 0.139(12) Uani 0.59(3) 1 d D U . G 9
H93A H 0.626365 0.945329 0.768038 0.166 Uiso 0.59(3) 1 calc R . . G 9
H93B H 0.671197 0.883787 0.752724 0.166 Uiso 0.59(3) 1 calc R . . G 9
C94 C 0.6499(13) 0.978(2) 0.6959(13) 0.170(16) Uani 0.59(3) 1 d D U . G 9
H94A H 0.619917 0.998174 0.679017 0.254 Uiso 0.59(3) 1 calc GR . . G 9
H94B H 0.669380 0.947065 0.670005 0.254 Uiso 0.59(3) 1 calc GR . . G 9
H94C H 0.666392 1.034680 0.710236 0.254 Uiso 0.59(3) 1 calc GR . . G 9
C92B C 0.613(3) 0.813(4) 0.7241(14) 0.123(13) Uani 0.41(3) 1 d D U . G 10
H92C H 0.593395 0.797822 0.692308 0.147 Uiso 0.41(3) 1 calc R . . G 10
H92D H 0.644325 0.782874 0.720439 0.147 Uiso 0.41(3) 1 calc R . . G 10
C93B C 0.6186(16) 0.924(3) 0.7299(19) 0.119(12) Uani 0.41(3) 1 d D U . G 10
H93C H 0.627097 0.951248 0.695618 0.143 Uiso 0.41(3) 1 calc R . . G 10
H93D H 0.587833 0.951847 0.738819 0.143 Uiso 0.41(3) 1 calc R . . G 10
C94B C 0.655(2) 0.955(4) 0.770(2) 0.19(2) Uani 0.41(3) 1 d D U . G 10
H94D H 0.655625 0.908723 0.799308 0.287 Uiso 0.41(3) 1 calc GR . . G 10
H94E H 0.646545 1.018483 0.783617 0.287 Uiso 0.41(3) 1 calc GR . . G 10
H94F H 0.685647 0.957600 0.754717 0.287 Uiso 0.41(3) 1 calc GR . . G 10
N95 N 0.9298(3) 0.7776(7) 0.7454(3) 0.075(3) Uani 1 1 d D . . . .
C96 C 0.9701(4) 0.7617(9) 0.7870(5) 0.083(4) Uani 1 1 d D U . . .
H96A H 0.986878 0.823296 0.792561 0.100 Uiso 1 1 calc R . . . .
H96B H 0.955864 0.744294 0.820553 0.100 Uiso 1 1 calc R . . . .
C97 C 1.0064(5) 0.6844(11) 0.7740(5) 0.107(5) Uani 1 1 d D U . . .
H97A H 1.018744 0.696939 0.738867 0.129 Uiso 1 1 calc R . . . .
H97B H 0.991092 0.620594 0.773192 0.129 Uiso 1 1 calc R . . . .
C98 C 1.0481(5) 0.6842(12) 0.8157(6) 0.118(5) Uani 1 1 d D U . . .
H98A H 1.036173 0.702439 0.850293 0.141 Uiso 1 1 calc R . . . .
H98B H 1.061371 0.618654 0.818781 0.141 Uiso 1 1 calc R . . . .
C99 C 1.0859(6) 0.7525(15) 0.8010(8) 0.159(8) Uani 1 1 d D U . . .
H99A H 1.099331 0.731655 0.768134 0.238 Uiso 1 1 calc GR . . . .
H99B H 1.110597 0.753864 0.828798 0.238 Uiso 1 1 calc GR . . . .
H99C H 1.072443 0.816865 0.796502 0.238 Uiso 1 1 calc GR . . . .
C100 C 0.9500(5) 0.8087(9) 0.6926(4) 0.087(4) Uani 1 1 d D U . . .
H10A H 0.971158 0.757310 0.680804 0.105 Uiso 1 1 calc R . . . .
H10B H 0.923552 0.813609 0.666407 0.105 Uiso 1 1 calc R . . . .
C101 C 0.9772(6) 0.9032(10) 0.6926(6) 0.115(5) Uani 1 1 d D U . . .
H10C H 0.999750 0.904803 0.723056 0.138 Uiso 1 1 calc R . . . .
H10D H 0.954910 0.957282 0.696127 0.138 Uiso 1 1 calc R . . . .
C102 C 1.0044(6) 0.9155(13) 0.6410(7) 0.134(6) Uani 1 1 d D U . . .
H10E H 0.984368 0.895321 0.610467 0.160 Uiso 1 1 calc R . . . .
H10F H 1.013209 0.983603 0.636267 0.160 Uiso 1 1 calc R . . . .
C103 C 1.0491(7) 0.8527(15) 0.6453(9) 0.169(9) Uani 1 1 d D U . . .
H10G H 1.066013 0.865715 0.678701 0.254 Uiso 1 1 calc GR . . . .
H10H H 1.069447 0.867596 0.616296 0.254 Uiso 1 1 calc GR . . . .
H10I H 1.040103 0.784852 0.643746 0.254 Uiso 1 1 calc GR . . . .
C104 C 0.9019(5) 0.6841(8) 0.7336(5) 0.088(4) Uani 1 1 d D U . . .
H10J H 0.923379 0.636766 0.718240 0.131 Uiso 1 1 calc R . . . .
H10K H 0.876716 0.698316 0.706803 0.131 Uiso 1 1 calc R . . . .
C105 C 0.8790(6) 0.6377(12) 0.7819(6) 0.114(5) Uani 1 1 d D U . . .
H10L H 0.902539 0.597974 0.801512 0.137 Uiso 0.45(3) 1 calc R . . H 1
H10M H 0.867975 0.688475 0.805645 0.137 Uiso 0.45(3) 1 calc R . . H 1
H10N H 0.902115 0.633734 0.811807 0.137 Uiso 0.55(3) 1 calc R . . H 2
H10O H 0.851700 0.676133 0.792686 0.137 Uiso 0.55(3) 1 calc R . . H 2
C106 C 0.8369(10) 0.574(3) 0.7629(17) 0.142(13) Uani 0.45(3) 1 d D U . H 1
H10P H 0.820124 0.553146 0.794189 0.171 Uiso 0.45(3) 1 calc R . . H 1
H10Q H 0.814808 0.615418 0.741950 0.171 Uiso 0.45(3) 1 calc R . . H 1
C107 C 0.8472(18) 0.489(3) 0.732(2) 0.19(2) Uani 0.45(3) 1 d D U . H 1
H10R H 0.831341 0.433431 0.746181 0.279 Uiso 0.45(3) 1 calc GR . . H 1
H10S H 0.881266 0.478191 0.732533 0.279 Uiso 0.45(3) 1 calc GR . . H 1
H10T H 0.835899 0.499434 0.695346 0.279 Uiso 0.45(3) 1 calc GR . . H 1
C206 C 0.8630(13) 0.5360(18) 0.7644(14) 0.126(10) Uani 0.55(3) 1 d D U . H 2
H20A H 0.843906 0.539959 0.731227 0.151 Uiso 0.55(3) 1 calc R . . H 2
H20B H 0.890826 0.495304 0.758377 0.151 Uiso 0.55(3) 1 calc R . . H 2
C207 C 0.8349(16) 0.494(3) 0.8056(17) 0.21(2) Uani 0.55(3) 1 d D U . H 2
H20C H 0.854504 0.449267 0.826526 0.320 Uiso 0.55(3) 1 calc GR . . H 2
H20D H 0.808059 0.459374 0.789553 0.320 Uiso 0.55(3) 1 calc GR . . H 2
H20E H 0.823529 0.544999 0.828221 0.320 Uiso 0.55(3) 1 calc GR . . H 2
C108 C 0.8990(5) 0.8593(10) 0.7664(5) 0.095(4) Uani 1 1 d D U . . .
H10U H 0.887221 0.839025 0.800729 0.114 Uiso 1 1 calc R . . . .
H10V H 0.919291 0.916134 0.772735 0.114 Uiso 1 1 calc R . . . .
C109 C 0.8565(6) 0.8899(11) 0.7312(6) 0.123(6) Uani 1 1 d D U . . .
H10W H 0.841354 0.832093 0.715692 0.148 Uiso 0.24(3) 1 calc R . . I 3
H10X H 0.867670 0.930070 0.702205 0.148 Uiso 0.24(3) 1 calc R . . I 3
H10Y H 0.832694 0.838068 0.730031 0.148 Uiso 0.76(3) 1 calc R . . I 4
H H 0.866788 0.901149 0.695108 0.148 Uiso 0.76(3) 1 calc R . . I 4
C11A C 0.8193(16) 0.948(3) 0.762(2) 0.099(14) Uani 0.24(3) 1 d D U . I 3
H11A H 0.786965 0.928956 0.750436 0.119 Uiso 0.24(3) 1 calc R . . I 3
H11B H 0.823194 0.934774 0.800231 0.119 Uiso 0.24(3) 1 calc R . . I 3
C11C C 0.828(3) 1.054(3) 0.751(4) 0.15(3) Uani 0.24(3) 1 d D U . I 3
H11C H 0.805017 1.092445 0.769624 0.229 Uiso 0.24(3) 1 calc R . . I 3
H11D H 0.859755 1.071008 0.762721 0.229 Uiso 0.24(3) 1 calc R . . I 3
H11E H 0.823703 1.065219 0.713170 0.229 Uiso 0.24(3) 1 calc R . . I 3
C11B C 0.8343(9) 0.9834(17) 0.7529(10) 0.128(9) Uani 0.76(3) 1 d D U . I 4
H11F H 0.825355 0.971741 0.789473 0.153 Uiso 0.76(3) 1 calc R . . I 4
H11G H 0.858494 1.034554 0.753680 0.153 Uiso 0.76(3) 1 calc R . . I 4
C11D C 0.7914(10) 1.019(2) 0.7217(12) 0.185(15) Uani 0.76(3) 1 d D U . I 4
H11H H 0.779677 1.077603 0.737844 0.277 Uiso 0.76(3) 1 calc R . . I 4
H11I H 0.800049 1.032534 0.685688 0.277 Uiso 0.76(3) 1 calc R . . I 4
H11J H 0.766860 0.969625 0.721535 0.277 Uiso 0.76(3) 1 calc R . . I 4

loop_
_atom_site_aniso_label
_atom_site_aniso_U_11
_atom_site_aniso_U_22
_atom_site_aniso_U_33
_atom_site_aniso_U_23
_atom_site_aniso_U_13
_atom_site_aniso_U_12
Cr1 0.0322(9) 0.0225(8) 0.0206(8) 0.0002(7) 0.0012(7) -0.0042(7)
Mo2 0.0431(5) 0.0429(4) 0.0297(4) -0.0016(3) -0.0022(3) -0.0085(3)
Mo3 0.0526(5) 0.0412(4) 0.0239(4) 0.0041(3) -0.0015(3) -0.0064(4)
Mo4 0.0502(5) 0.0429(5) 0.0327(4) 0.0064(3) 0.0010(3) -0.0132(4)
O5 0.067(4) 0.046(4) 0.046(4) 0.000(3) 0.010(3) -0.015(3)
O6 0.046(4) 0.077(5) 0.039(4) 0.004(3) -0.011(3) 0.001(3)
O7 0.063(4) 0.061(4) 0.044(4) 0.017(3) -0.018(3) -0.002(3)
O8 0.072(5) 0.063(4) 0.033(4) -0.003(3) 0.012(3) -0.011(4)
O9 0.086(5) 0.050(4) 0.058(5) 0.009(3) -0.012(4) -0.022(4)
O10 0.059(4) 0.088(5) 0.041(4) 0.006(4) 0.006(3) -0.016(4)
O11 0.051(4) 0.043(3) 0.029(3) -0.005(3) 0.000(3) 0.000(3)
O12 0.055(4) 0.043(4) 0.033(3) 0.004(3) -0.003(3) -0.009(3)
O13 0.045(4) 0.053(4) 0.036(3) 0.009(3) 0.001(3) -0.006(3)
O14 0.036(3) 0.030(3) 0.029(3) -0.002(2) -0.001(2) 0.001(2)
O15 0.041(3) 0.032(3) 0.026(3) -0.001(2) -0.001(2) 0.004(2)
O16 0.043(3) 0.029(3) 0.029(3) 0.000(2) 0.006(2) 0.003(2)
C17 0.047(5) 0.039(5) 0.047(5) -0.001(4) -0.003(4) 0.012(4)
C18 0.045(6) 0.063(6) 0.049(6) 0.026(5) 0.009(4) 0.007(5)
C19 0.060(6) 0.032(5) 0.044(5) -0.001(4) 0.002(4) 0.006(4)
C20 0.041(5) 0.042(5) 0.038(5) -0.008(4) 0.001(4) 0.009(4)
C21 0.066(7) 0.052(6) 0.058(7) -0.002(5) -0.002(5) 0.017(5)
O22 0.089(6) 0.054(5) 0.072(5) 0.000(4) 0.004(4) 0.025(4)
C23 0.099(10) 0.055(7) 0.123(12) -0.016(8) 0.006(9) 0.031(7)
C24 0.079(9) 0.051(7) 0.111(11) 0.002(7) -0.011(8) 0.004(6)
C25 0.110(13) 0.077(10) 0.166(18) -0.011(11) -0.018(12) -0.009(9)
C26 0.105(12) 0.064(9) 0.179(18) -0.015(10) -0.030(12) 0.036(9)
C27 0.119(12) 0.055(8) 0.101(11) 0.004(7) -0.005(9) 0.001(8)
O28 0.151(12) 0.104(10) 0.29(2) -0.010(11) 0.016(12) -0.040(9)
O29 0.095(13) 0.079(12) 0.091(14) -0.011(9) 0.015(10) -0.008(9)
O30 0.170(12) 0.089(8) 0.198(14) 0.050(8) -0.034(10) -0.032(8)
O29B 0.12(2) 0.096(19) 0.25(4) -0.01(2) -0.01(2) -0.002(16)
Cr31 0.0290(9) 0.0320(9) 0.0207(9) -0.0018(7) 0.0000(7) 0.0024(7)
Mo32 0.0452(11) 0.0371(14) 0.0234(9) -0.0017(7) 0.0002(6) 0.0042(8)
Mo33 0.0434(13) 0.0416(14) 0.0290(11) -0.0046(7) 0.0015(7) 0.0092(9)
Mo92 0.078(8) 0.075(18) 0.049(7) -0.006(9) -0.018(5) 0.006(10)
Mo93 0.089(12) 0.099(19) 0.049(10) -0.014(12) -0.015(8) 0.044(11)
Mo34 0.0432(5) 0.0477(5) 0.0330(4) 0.0011(3) -0.0029(3) 0.0075(4)
O35 0.074(5) 0.070(5) 0.051(4) -0.017(4) -0.013(4) 0.008(4)
O36 0.072(5) 0.087(5) 0.036(4) 0.005(4) 0.011(3) 0.009(4)
O37 0.056(4) 0.107(6) 0.040(4) -0.008(4) 0.009(3) 0.009(4)
O38 0.086(6) 0.060(5) 0.064(5) -0.015(4) -0.007(4) 0.026(4)
O39 0.073(5) 0.057(4) 0.061(5) 0.009(4) -0.001(4) 0.021(4)
O40 0.051(4) 0.079(5) 0.049(4) -0.005(4) -0.005(3) 0.000(4)
O41 0.055(4) 0.043(4) 0.045(4) -0.015(3) 0.000(3) 0.004(3)
O42 0.043(4) 0.062(4) 0.040(4) 0.000(3) 0.003(3) 0.006(3)
O43 0.053(4) 0.048(4) 0.034(3) 0.006(3) -0.005(3) 0.004(3)
O44 0.037(3) 0.044(3) 0.027(3) 0.000(2) 0.002(2) -0.001(3)
O45 0.039(3) 0.027(3) 0.039(3) 0.004(2) -0.003(3) -0.002(2)
O46 0.038(3) 0.035(3) 0.032(3) -0.002(2) 0.000(2) -0.003(2)
C47 0.047(5) 0.045(5) 0.031(4) 0.012(4) 0.010(4) -0.020(4)
C48 0.069(7) 0.028(5) 0.056(6) 0.010(4) -0.009(5) -0.003(4)
C49 0.045(5) 0.048(5) 0.043(5) -0.004(4) -0.003(4) -0.005(4)
C50 0.051(6) 0.042(5) 0.042(5) 0.004(4) 0.002(4) -0.006(4)
C51 0.072(7) 0.054(6) 0.063(7) 0.006(5) -0.004(6) -0.012(5)
O52 0.065(7) 0.056(5) 0.103(6) -0.010(5) -0.012(5) -0.003(5)
C53 0.073(7) 0.076(5) 0.153(9) 0.006(5) 0.000(7) -0.011(4)
C54 0.096(6) 0.075(5) 0.123(5) 0.012(5) 0.023(5) -0.015(4)
C55 0.100(6) 0.074(8) 0.126(8) 0.008(7) 0.015(6) -0.005(6)
C56 0.101(6) 0.076(7) 0.129(6) 0.016(6) 0.012(5) -0.012(5)
C57 0.127(9) 0.112(9) 0.120(5) 0.013(5) 0.026(6) -0.021(7)
O58 0.197(15) 0.093(8) 0.121(8) -0.002(6) 0.047(9) -0.020(9)
O59 0.099(8) 0.141(10) 0.226(15) -0.048(11) 0.034(7) -0.045(8)
O60 0.307(19) 0.140(12) 0.123(6) 0.018(8) 0.016(11) -0.082(12)
O52B 0.065(7) 0.056(5) 0.103(6) -0.010(5) -0.012(5) -0.003(5)
C53B 0.073(7) 0.076(5) 0.153(9) 0.006(5) 0.000(7) -0.011(4)
C54B 0.096(6) 0.075(5) 0.123(5) 0.012(5) 0.023(5) -0.015(4)
C55B 0.100(6) 0.074(8) 0.126(8) 0.008(7) 0.015(6) -0.005(6)
C56B 0.101(6) 0.076(7) 0.129(6) 0.016(6) 0.012(5) -0.012(5)
C57B 0.127(9) 0.112(9) 0.120(5) 0.013(5) 0.026(6) -0.021(7)
O58B 0.197(15) 0.093(8) 0.121(8) -0.002(6) 0.047(9) -0.020(9)
O59B 0.099(8) 0.141(10) 0.226(15) -0.048(11) 0.034(7) -0.045(8)
O60B 0.307(19) 0.140(12) 0.123(6) 0.018(8) 0.016(11) -0.082(12)
N61 0.061(6) 0.115(10) 0.102(9) -0.004(8) 0.015(6) -0.009(7)
C62 0.081(9) 0.106(10) 0.123(11) -0.016(7) 0.021(8) 0.007(7)
C63 0.132(12) 0.142(13) 0.144(13) -0.040(9) 0.016(9) -0.012(9)
C64 0.130(12) 0.151(14) 0.153(14) -0.061(10) 0.001(10) -0.006(10)
C65 0.25(2) 0.21(2) 0.19(2) -0.108(15) -0.006(17) -0.038(17)
C66 0.072(8) 0.122(11) 0.143(12) -0.023(8) 0.028(8) -0.011(8)
C67 0.108(11) 0.155(13) 0.157(14) -0.038(10) 0.040(9) 0.006(9)
C68 0.164(15) 0.150(14) 0.201(16) -0.063(11) 0.026(11) 0.011(11)
C69 0.18(2) 0.22(2) 0.25(2) -0.117(17) 0.011(16) 0.050(17)
C70 0.087(9) 0.119(11) 0.120(11) -0.009(7) 0.021(8) -0.018(8)
C71 0.133(12) 0.152(14) 0.142(13) 0.006(9) 0.004(9) -0.004(10)
C72 0.185(15) 0.127(13) 0.150(13) 0.017(9) 0.018(11) -0.012(11)
C73 0.31(3) 0.18(2) 0.18(2) 0.053(14) -0.005(18) 0.021(19)
C74 0.085(10) 0.152(12) 0.149(13) 0.002(9) 0.022(9) 0.028(9)
C75 0.169(16) 0.218(17) 0.187(15) 0.038(12) 0.054(12) -0.005(12)
C76 0.194(18) 0.220(18) 0.236(18) 0.069(13) 0.043(13) -0.003(13)
C77 0.19(2) 0.20(2) 0.24(2) 0.064(16) 0.031(18) -0.009(16)
N78 0.098(8) 0.081(7) 0.047(5) -0.024(5) -0.012(5) 0.020(6)
C79 0.114(10) 0.083(7) 0.052(6) -0.016(6) 0.003(6) 0.005(6)
C80 0.098(14) 0.081(9) 0.093(10) -0.006(9) 0.003(10) 0.013(9)
C81 0.110(15) 0.097(12) 0.090(10) 0.019(10) -0.015(10) -0.003(10)
C82 0.16(3) 0.127(17) 0.18(2) 0.044(17) 0.007(19) -0.036(16)
C80B 0.11(2) 0.10(2) 0.102(19) -0.010(17) 0.002(15) 0.000(16)
C81B 0.12(2) 0.12(2) 0.12(2) 0.017(18) 0.006(16) -0.005(16)
C82B 0.17(4) 0.17(5) 0.13(3) 0.03(3) -0.03(3) 0.00(3)
C83 0.102(8) 0.086(8) 0.050(6) -0.023(6) -0.016(6) 0.023(6)
C84 0.082(12) 0.073(19) 0.065(16) 0.001(13) 0.006(10) 0.000(12)
C85 0.089(11) 0.09(2) 0.077(17) -0.001(15) -0.005(12) 0.004(13)
C86 0.122(19) 0.12(3) 0.10(3) -0.01(2) -0.031(19) 0.05(2)
C84B 0.103(11) 0.074(14) 0.068(14) -0.027(12) -0.004(10) 0.011(9)
C85B 0.092(10) 0.082(14) 0.098(15) -0.015(12) -0.010(10) 0.014(8)
C86B 0.098(17) 0.14(2) 0.13(2) -0.005(18) 0.010(15) -0.012(15)
C87 0.118(9) 0.094(9) 0.056(7) -0.033(6) -0.006(6) 0.030(7)
C88 0.104(13) 0.120(17) 0.072(13) -0.021(12) -0.008(8) 0.016(12)
C89 0.119(15) 0.141(19) 0.137(18) -0.028(14) 0.013(12) 0.039(14)
C90 0.13(2) 0.22(3) 0.21(3) -0.03(2) -0.01(2) 0.07(2)
C88B 0.098(14) 0.095(16) 0.09(2) -0.022(16) 0.007(15) 0.019(17)
C89B 0.081(17) 0.085(16) 0.09(2) -0.016(14) 0.005(15) 0.004(13)
C90B 0.16(4) 0.13(3) 0.14(4) 0.04(3) 0.01(3) 0.04(3)
C91 0.098(9) 0.088(8) 0.061(7) -0.025(6) -0.004(6) 0.011(6)
C92 0.115(17) 0.116(16) 0.078(12) -0.016(10) 0.016(12) 0.007(12)
C93 0.13(2) 0.138(17) 0.14(2) 0.009(13) -0.003(16) -0.023(14)
C94 0.18(3) 0.16(2) 0.17(3) 0.021(19) 0.03(2) -0.03(2)
C92B 0.13(2) 0.131(15) 0.107(18) 0.010(16) 0.021(16) 0.000(18)
C93B 0.12(2) 0.128(14) 0.111(19) 0.015(14) 0.024(15) 0.006(16)
C94B 0.20(4) 0.20(3) 0.17(4) -0.02(3) -0.01(3) -0.05(3)
N95 0.102(8) 0.078(7) 0.044(5) -0.029(5) -0.004(5) 0.019(6)
C96 0.113(9) 0.077(8) 0.058(7) -0.028(6) -0.011(6) 0.019(6)
C97 0.119(9) 0.118(10) 0.084(9) -0.041(8) -0.014(7) 0.041(7)
C98 0.116(9) 0.128(12) 0.107(11) -0.029(9) -0.024(7) 0.026(7)
C99 0.141(13) 0.20(2) 0.139(16) -0.034(14) -0.003(12) -0.014(12)
C100 0.113(10) 0.090(8) 0.059(7) -0.020(6) 0.000(6) -0.004(7)
C101 0.144(11) 0.086(8) 0.117(10) -0.021(9) 0.016(8) -0.009(7)
C102 0.145(12) 0.130(12) 0.126(11) 0.000(10) 0.014(9) -0.040(9)
C103 0.155(15) 0.158(18) 0.20(2) -0.015(15) 0.066(14) -0.023(11)
C104 0.093(9) 0.099(9) 0.072(7) -0.033(6) 0.005(6) 0.002(7)
C105 0.118(11) 0.135(10) 0.091(9) -0.007(8) 0.019(8) 0.007(8)
C106 0.136(18) 0.143(19) 0.15(2) 0.016(14) 0.022(13) -0.021(14)
C107 0.21(4) 0.16(3) 0.19(4) -0.03(2) 0.05(3) -0.07(2)
C206 0.127(19) 0.120(12) 0.133(19) 0.008(11) 0.021(14) 0.004(13)
C207 0.23(4) 0.20(3) 0.21(3) 0.06(3) 0.06(2) -0.04(2)
C108 0.110(9) 0.100(9) 0.074(8) -0.037(7) -0.009(6) 0.026(7)
C109 0.122(11) 0.143(12) 0.104(11) -0.021(9) -0.015(7) 0.043(9)
C11A 0.096(17) 0.104(19) 0.10(2) -0.002(16) -0.005(15) 0.013(16)
C11C 0.19(5) 0.100(16) 0.17(5) -0.02(3) 0.01(4) 0.00(3)
C11B 0.136(15) 0.119(14) 0.127(16) -0.006(12) -0.017(12) 0.041(11)
C11D 0.15(2) 0.19(3) 0.21(3) -0.05(2) -0.057(17) 0.077(18)

loop_
_atom_type_symbol
_atom_type_description
_atom_type_scat_dispersion_real
_atom_type_scat_dispersion_imag
_atom_type_scat_source
C C 0.0033 0.0016 'International Tables Vol C Tables 4.2.6.8 and 6.1.1.4'
H H 0.0000 0.0000 'International Tables Vol C Tables 4.2.6.8 and 6.1.1.4'
Cr Cr 0.3209 0.6236 'International Tables Vol C Tables 4.2.6.8 and 6.1.1.4'
Mo Mo -1.6832 0.6857 'International Tables Vol C Tables 4.2.6.8 and 6.1.1.4'
N N 0.0061 0.0033 'International Tables Vol C Tables 4.2.6.8 and 6.1.1.4'
O O 0.0106 0.0060 'International Tables Vol C Tables 4.2.6.8 and 6.1.1.4'

loop_
_geom_angle_atom_site_label_1
_geom_angle_atom_site_label_2
_geom_angle_atom_site_label_3
_geom_angle
_geom_angle_site_symmetry_1
_geom_angle_site_symmetry_3
_geom_angle_publ_flag
C54e C53e O52 114.1(12) . . ?
O52e C53e H53A 108.7 . . ?
O14 Cr1 O14 180.0(2) 3_666 . ?
O15 Cr1 O14 92.3(2) . . ?
O15 Cr1 O14 87.7(2) . 3_666 ?
O15 Cr1 O14 92.3(2) 3_666 3_666 ?
C54e C53e H53A 108.7 . . ?
O52e C53e H53B 108.7 . . ?
O15 Cr1 O14 87.7(2) 3_666 . ?
O15 Cr1 O15 180.00(17) 3_666 . ?
O15 Cr1 O16 87.2(2) . 3_666 ?
O15 Cr1 O16 92.8(2) 3_666 3_666 ?
O15 Cr1 O16 87.2(2) 3_666 . ?
O15 Cr1 O16 92.8(2) . . ?
O16 Cr1 O14 88.1(2) . 3_666 ?
O16 Cr1 O14 88.1(2) 3_666 . ?
O16 Cr1 O14 91.9(2) 3_666 3_666 ?
C54e C53e H53B 108.7 . . ?
H53Ae C53e H53B 107.6 . . ?
O58e C55e C54 110.3(13) . . ?
O59e C56e C54 107.0(12) . . ?
O60e C57e C54 106.0(12) . . ?
C57e C54e C55 104.2(13) . . ?
C56e C54e C55 108.4(12) . . ?
C53e C54e C55 110.7(12) . . ?
O58e C55e H55A 109.6 . . ?
C54e C55e H55A 109.6 . . ?
H55Ae C55e H55B 108.1 . . ?
O58e C55e H55B 109.6 . . ?
C54e C55e H55B 109.6 . . ?
C53e C54e C56 112.6(13) . . ?
C54e C56e H56A 110.3 . . ?
O16 Cr1 O14 91.9(2) . . ?
O16 Cr1 O16 180.0(3) 3_666 . ?
O5 Mo2 O6 106.5(3) . . ?
O5 Mo2 O11 99.3(3) . . ?
O5 Mo2 O13 102.5(3) . 3_666 ?
O5 Mo2 O14 159.9(3) . . ?
O5 Mo2 O16 91.3(3) . 3_666 ?
O6 Mo2 O11 101.6(3) . . ?
O6 Mo2 O13 98.4(3) . 3_666 ?
O6 Mo2 O14 92.8(3) . . ?
O6 Mo2 O16 161.3(3) . 3_666 ?
O11 Mo2 O13 144.6(2) . 3_666 ?
O11 Mo2 O14 70.9(2) . . ?
O11 Mo2 O16 80.3(2) . 3_666 ?
O13 Mo2 O14 79.3(2) 3_666 . ?
O13 Mo2 O16 71.7(2) 3_666 3_666 ?
O16 Mo2 O14 70.05(18) 3_666 . ?
O7 Mo3 O11 101.9(3) . . ?
O59e C56e H56A 110.3 . . ?
C54e C56e H56B 110.3 . . ?
O59e C56e H56B 110.3 . . ?
H56Ae C56e H56B 108.6 . . ?
C56e C54e C57 112.4(12) . . ?
C53e C54e C57 108.2(13) . . ?
C54e C57e H57A 110.5 . . ?
O60e C57e H57A 110.5 . . ?
C54e C57e H57B 110.5 . . ?
H57Ae C57e H57B 108.7 . . ?
O60e C57e H57B 110.5 . . ?
C55e O58e H58 109.5 . . ?
C56e O59e H59 109.5 . . ?
C57e O60e H60 109.5 . . ?
C54Bf C53Bf O52B 111(2) . . ?
O52Bf C53Bf H53C 109.5 . . ?
C54Bf C53Bf H53C 109.5 . . ?
O52Bf C53Bf H53D 109.5 . . ?
H53Cf C53Bf H53D 108.1 . . ?
O7 Mo3 O12 99.9(3) . . ?
O7 Mo3 O14 92.0(3) . . ?
O7 Mo3 O15 160.6(3) . 3_666 ?
O8 Mo3 O7 105.4(3) . . ?
O8 Mo3 O11 97.3(3) . . ?
O8 Mo3 O12 101.9(3) . . ?
O8 Mo3 O14 161.1(3) . . ?
O8 Mo3 O15 93.4(3) . 3_666 ?
O11 Mo3 O12 145.8(2) . . ?
O11 Mo3 O14 71.7(2) . . ?
O11 Mo3 O15 80.0(2) . 3_666 ?
O12 Mo3 O14 81.6(2) . . ?
O12 Mo3 O15 70.8(2) . 3_666 ?
O14 Mo3 O15 70.09(18) . 3_666 ?
O9 Mo4 O12 99.4(3) . . ?
O9 Mo4 O13 101.2(3) . . ?
O9 Mo4 O15 161.3(3) . 3_666 ?
O9 Mo4 O16 92.8(3) . . ?
O10 Mo4 O9 106.3(4) . . ?
O10 Mo4 O12 101.4(3) . . ?
O10 Mo4 O13 98.1(3) . . ?
O10 Mo4 O15 91.8(3) . 3_666 ?
O10 Mo4 O16 159.9(3) . . ?
O12 Mo4 O13 146.3(2) . . ?
O12 Mo4 O15 71.6(2) . 3_666 ?
C54Bf C53Bf H53D 109.5 . . ?
O60Bf C57Bf C54B 104(2) . . ?
O58Bf C55Bf C54B 105(2) . . ?
O59Bf C56Bf C54B 109(2) . . ?
C56Bf C54Bf C55B 103.8(18) . . ?
C53Bf C54Bf C55B 112(2) . . ?
C57Bf C54Bf C55B 104(2) . . ?
C54Bf C55Bf H55C 110.7 . . ?
O58Bf C55Bf H55C 110.6 . . ?
O58Bf C55Bf H55D 110.7 . . ?
H55Cf C55Bf H55D 108.8 . . ?
C54Bf C55Bf H55D 110.7 . . ?
C53Bf C54Bf C56B 105.1(19) . . ?
C54Bf C56Bf H56C 109.8 . . ?
O12 Mo4 O16 81.2(2) . . ?
O13 Mo4 O15 80.6(2) . 3_666 ?
O13 Mo4 O16 71.4(2) . . ?
O15 Mo4 O16 69.93(18) 3_666 . ?
Mo2 O11 Mo3 122.0(3) . . ?
Mo4 O12 Mo3 122.0(3) . . ?
Mo2 O13 Mo4 120.6(3) 3_666 . ?
Cr1 O14 Mo2 100.2(2) . . ?
Cr1 O14 Mo3 101.2(2) . . ?
Mo3 O14 Mo2 89.56(17) . . ?
C17 O14 Cr1 117.4(5) . . ?
C17 O14 Mo2 122.2(5) . . ?
C17 O14 Mo3 120.9(5) . . ?
Cr1 O15 Mo3 101.0(2) . 3_666 ?
Cr1 O15 Mo4 101.9(2) . 3_666 ?
Mo4 O15 Mo3 90.84(18) 3_666 3_666 ?
C18 O15 Cr1 116.3(5) . . ?
C18 O15 Mo3 121.6(5) . 3_666 ?
C18 O15 Mo4 120.5(5) . 3_666 ?
Cr1 O16 Mo2 101.6(2) . 3_666 ?
Cr1 O16 Mo4 101.0(2) . . ?
Mo2 O16 Mo4 90.13(18) 3_666 . ?
C19 O16 Cr1 116.6(5) . . ?
C19 O16 Mo2 120.5(5) . 3_666 ?
C19 O16 Mo4 122.0(5) . . ?
O14 C17 H17A 108.9 . . ?
O14 C17 H17B 108.9 . . ?
O14 C17 C20 113.4(7) . . ?
H17A C17 H17B 107.7 . . ?
C20 C17 H17A 108.9 . . ?
C20 C17 H17B 108.9 . . ?
O15 C18 H18A 108.3 . . ?
O15 C18 H18B 108.3 . . ?
O15 C18 C20 115.9(7) . . ?
H18A C18 H18B 107.4 . . ?
C20 C18 H18A 108.3 . . ?
C20 C18 H18B 108.3 . . ?
O16 C19 H19A 108.8 . . ?
O16 C19 H19B 108.8 . . ?
O16 C19 C20 114.0(7) . . ?
H19A C19 H19B 107.6 . . ?
C20 C19 H19A 108.8 . . ?
C20 C19 H19B 108.8 . . ?
C17 C20 C18 111.2(8) . . ?
C17 C20 C21 109.2(7) . . ?
C18 C20 C21 104.9(7) . . ?
C19 C20 C17 111.1(7) . . ?
C19 C20 C18 111.6(7) . . ?
C19 C20 C21 108.5(8) . . ?
C20 C21 H21A 108.7 . . ?
C20 C21 H21B 108.7 . . ?
H21A C21 H21B 107.6 . . ?
O22 C21 C20 114.2(9) . . ?
O22 C21 H21A 108.7 . . ?
O22 C21 H21B 108.7 . . ?
C21 O22 C23 109.4(8) . . ?
O22 C23 H23A 108.8 . . ?
O22 C23 H23B 108.8 . . ?
H23A C23 H23B 107.7 . . ?
C24 C23 O22 113.8(10) . . ?
C24 C23 H23A 108.8 . . ?
C24 C23 H23B 108.8 . . ?
C23 C24 C25 111.8(10) . . ?
C23 C24 C26 108.6(11) . . ?
C23 C24 C27 108.9(10) . . ?
C26 C24 C25 111.1(10) . . ?
C26 C24 C27 111.1(10) . . ?
C27 C24 C25 105.4(11) . . ?
C24 C25 H25A 109.5 . . ?
C24 C25 H25B 109.5 . . ?
H25A C25 H25B 108.1 . . ?
O28 C25 C24 110.9(12) . . ?
O59Bf C56Bf H56C 109.8 . . ?
H56Cf C56Bf H56D 108.2 . . ?
C54Bf C56Bf H56D 109.8 . . ?
O59Bf C56Bf H56D 109.8 . . ?
C53Bf C54Bf C57B 101.8(17) . . ?
C56Bf C54Bf C57B 130(2) . . ?
C54Bf C57Bf H57C 111.0 . . ?
O60Bf C57Bf H57C 111.0 . . ?
H57Cf C57Bf H57D 109.0 . . ?
O60Bf C57Bf H57D 111.0 . . ?
C54Bf C57Bf H57D 111.0 . . ?
C55Bf O58Bf H58B 109.5 . . ?
C56Bf O59Bf H59B 109.5 . . ?
C57Bf O60Bf H60B 109.5 . . ?
C81Bl C80Bl C79 120(6) . . ?
C82k C81k C80 112.7(17) . . ?
C81k C80k H80A 109.9 . . ?
H80Ak C80k H80B 108.3 . . ?
C81k C80k H80B 109.9 . . ?
C80k C81k H81A 109.0 . . ?
C82k C81k H81A 109.0 . . ?
C82k C81k H81B 109.0 . . ?
C80k C81k H81B 109.0 . . ?
H81Ak C81k H81B 107.8 . . ?
C81k C82k H82A 109.5 . . ?
H82Ak C82k H82B 109.5 . . ?
C81k C82k H82B 109.5 . . ?
H82Ak C82k H82C 109.5 . . ?
C81k C82k H82C 109.5 . . ?
H82Bk C82k H82C 109.5 . . ?
C82Bl C81Bl C80B 111(3) . . ?
C81Bl C80Bl H80C 107.2 . . ?
H80Cl C80Bl H80D 106.9 . . ?
C81Bl C80Bl H80D 107.2 . . ?
C80Bl C81Bl H81C 109.4 . . ?
C82Bl C81Bl H81C 109.4 . . ?
C80Bl C81Bl H81D 109.4 . . ?
H81Cl C81Bl H81D 108.0 . . ?
C82Bl C81Bl H81D 109.4 . . ?
C81Bl C82Bl H82D 109.5 . . ?
C81Bl C82Bl H82E 109.5 . . ?
H82Dl C82Bl H82E 109.5 . . ?
H82Dl C82Bl H82F 109.5 . . ?
H82El C82Bl H82F 109.5 . . ?
C81Bl C82Bl H82F 109.5 . . ?
C85Bh C84Bh C83 112.2(18) . . ?
C86g C85g C84 113.6(19) . . ?
C85g C84g H84A 110.1 . . ?
H84Ag C84g H84B 108.4 . . ?
C85g C84g H84B 110.1 . . ?
C86g C85g H85A 108.8 . . ?
C84g C85g H85A 108.8 . . ?
H85Ag C85g H85B 107.7 . . ?
C86g C85g H85B 108.8 . . ?
C84g C85g H85B 108.8 . . ?
C85g C86g H86A 109.5 . . ?
C85g C86g H86B 109.5 . . ?
H86Ag C86g H86B 109.5 . . ?
H86Bg C86g H86C 109.5 . . ?
C85g C86g H86C 109.5 . . ?
H86Ag C86g H86C 109.5 . . ?
C86Bh C85Bh C84B 112(2) . . ?
C85Bh C84Bh H84C 109.2 . . ?
C85Bh C84Bh H84D 109.2 . . ?
H84Ch C84Bh H84D 107.9 . . ?
C86Bh C85Bh H85C 109.1 . . ?
C84Bh C85Bh H85C 109.1 . . ?
C84Bh C85Bh H85D 109.1 . . ?
C86Bh C85Bh H85D 109.1 . . ?
H85Ch C85Bh H85D 107.9 . . ?
C85Bh C86Bh H86D 109.5 . . ?
C85Bh C86Bh H86E 109.5 . . ?
H86Dh C86Bh H86E 109.5 . . ?
H86Eh C86Bh H86F 109.5 . . ?
C85Bh C86Bh H86F 109.5 . . ?
H86Dh C86Bh H86F 109.5 . . ?
C90m C89m C88 111.8(17) . . ?
C89m C88m H88A 110.1 . . ?
H88Am C88m H88B 108.4 . . ?
C89m C88m H88B 110.1 . . ?
C88m C89m H89A 109.2 . . ?
C90m C89m H89A 109.2 . . ?
C88m C89m H89B 109.2 . . ?
H89Am C89m H89B 107.9 . . ?
C90m C89m H89B 109.2 . . ?
C89m C90m H90A 109.5 . . ?
H90Am C90m H90B 109.5 . . ?
C89m C90m H90B 109.5 . . ?
C89m C90m H90C 109.5 . . ?
H90Bm C90m H90C 109.5 . . ?
H90Am C90m H90C 109.5 . . ?
C90Bn C89Bn C88B 113(3) . . ?
C89Bn C88Bn H88C 111.8 . . ?
C89Bn C88Bn H88D 111.8 . . ?
H88Cn C88Bn H88D 109.6 . . ?
C88Bn C89Bn H89C 109.0 . . ?
C90Bn C89Bn H89C 109.0 . . ?
C90Bn C89Bn H89D 109.0 . . ?
C88Bn C89Bn H89D 109.0 . . ?
H89Cn C89Bn H89D 107.8 . . ?
C89Bn C90Bn H90D 109.5 . . ?
H90Dn C90Bn H90E 109.5 . . ?
C89Bn C90Bn H90E 109.5 . . ?
H90Dn C90Bn H90F 109.5 . . ?
H90En C90Bn H90F 109.5 . . ?
C89Bn C90Bn H90F 109.5 . . ?
C94i C93i C92 115(2) . . ?
C93i C92i H92A 109.4 . . ?
C93i C92i H92B 109.4 . . ?
H92Ai C92i H92B 108.0 . . ?
C92i C93i H93A 108.4 . . ?
C94i C93i H93A 108.4 . . ?
C92i C93i H93B 108.4 . . ?
H93Ai C93i H93B 107.5 . . ?
C94i C93i H93B 108.4 . . ?
C93i C94i H94A 109.5 . . ?
H94Ai C94i H94B 109.5 . . ?
C93i C94i H94B 109.5 . . ?
H94Ai C94i H94C 109.5 . . ?
C93i C94i H94C 109.5 . . ?
H94Bi C94i H94C 109.5 . . ?
C94Bj C93Bj C92B 114(3) . . ?
C93Bj C92Bj H92C 109.9 . . ?
H92Cj C92Bj H92D 108.3 . . ?
C93Bj C92Bj H92D 109.9 . . ?
C92Bj C93Bj H93C 108.6 . . ?
C94Bj C93Bj H93C 108.6 . . ?
C94Bj C93Bj H93D 108.6 . . ?
C92Bj C93Bj H93D 108.6 . . ?
H93Cj C93Bj H93D 107.6 . . ?
C93Bj C94Bj H94D 109.5 . . ?
C93Bj C94Bj H94E 109.5 . . ?
H94Dj C94Bj H94E 109.5 . . ?
H94Ej C94Bj H94F 109.5 . . ?
H94Dj C94Bj H94F 109.5 . . ?
C93Bj C94Bj H94F 109.5 . . ?
C207b C206b C105 109(3) . . ?
C107a C106a C105 118(2) . . ?
C107a C106a H10P 107.9 . . ?
C107a C106a H10Q 107.9 . . ?
H10Pa C106a H10Q 107.2 . . ?
C106a C107a H10R 109.5 . . ?
C106a C107a H10S 109.5 . . ?
H10Ra C107a H10S 109.5 . . ?
C106a C107a H10T 109.5 . . ?
H10Ra C107a H10T 109.5 . . ?
H10Sa C107a H10T 109.5 . . ?
C207b C206b H20A 109.9 . . ?
H20Ab C206b H20B 108.3 . . ?
C207b C206b H20B 109.9 . . ?
C206b C207b H20C 109.5 . . ?
H20Cb C207b H20D 109.5 . . ?
C206b C207b H20D 109.5 . . ?
C206b C207b H20E 109.5 . . ?
H20Cb C207b H20E 109.5 . . ?
H20Db C207b H20E 109.5 . . ?
C11Dd C11Bd C109 114.6(19) . . ?
C11Cc C11Ac C109 107(3) . . ?
C11Cc C11Ac H11A 110.4 . . ?
C11Cc C11Ac H11B 110.4 . . ?
H11Ac C11Ac H11B 108.6 . . ?
C11Ac C11Cc H11C 109.5 . . ?
C11Ac C11Cc H11D 109.5 . . ?
H11Cc C11Cc H11D 109.5 . . ?
H11Cc C11Cc H11E 109.5 . . ?
H11Dc C11Cc H11E 109.5 . . ?
C11Ac C11Cc H11E 109.5 . . ?
C11Dd C11Bd H11F 108.6 . . ?
C11Dd C11Bd H11G 108.6 . . ?
H11Fd C11Bd H11G 107.6 . . ?
C11Bd C11Dd H11H 109.5 . . ?
C11Bd C11Dd H11I 109.5 . . ?
H11Hd C11Dd H11I 109.5 . . ?
H11Hd C11Dd H11J 109.5 . . ?
H11Id C11Dd H11J 109.5 . . ?
C11Bd C11Dd H11J 109.5 . . ?
O29o C26 C24 112.2(11) . . ?
O29Bp C26 C24 111.5(16) . . ?
O29o C26 H26A 109.2 . . ?
H26Ao C26 H26B 107.9 . . ?
O29o C26 H26B 109.2 . . ?
O29Bp C26 H26C 109.3 . . ?
H26Cp C26 H26D 108.0 . . ?
O29Bp C26 H26D 109.3 . . ?
MO33u O41 Mo32 120.0(4) . . ?
MO92v O41 Mo93 138(4) . . ?
MO32u O43 Mo34 121.7(3) 3_766 . ?
MO33u O44 Mo32 91.2(2) . . ?
MO93v O45 Mo34 90.2(8) 3_766 3_766 ?
MO92v O46 Mo34 98.0(16) 3_766 . ?
MO32u O46 Mo34 89.6(2) 3_766 . ?
O52Bf C51 C50 120.7(15) . . ?
O52e C51 C50 109.2(9) . . ?
O52e C51 H51A 109.8 . . ?
H51Ae C51 H51B 108.3 . . ?
O52e C51 H51B 109.8 . . ?
O52Bf C51 H51C 107.2 . . ?
H51Cf C51 H51D 106.8 . . ?
O52Bf C51 H51D 107.2 . . ?
C80k C79 N78 116.2(11) . . ?
C80k C79 H79A 108.2 . . ?
C80k C79 H79B 108.2 . . ?
H79Ak C79 H79B 107.4 . . ?
C80Bl C79 H79C 108.9 . . ?
H79Cl C79 H79D 107.8 . . ?
C80Bl C79 H79D 108.9 . . ?
C84g C83 H83A 108.0 . . ?
H83Ag C83 H83B 107.3 . . ?
C84g C83 H83B 108.0 . . ?
C84Bh C83 H83C 108.7 . . ?
H83Ch C83 H83D 107.6 . . ?
C84Bh C83 H83D 108.7 . . ?
C88m C87 N78 115.4(12) . . ?
C88m C87 H87A 108.4 . . ?
C88m C87 H87B 108.4 . . ?
H87Am C87 H87B 107.5 . . ?
C88Bn C87 H87C 108.6 . . ?
C88Bn C87 H87D 108.6 . . ?
H87Cn C87 H87D 107.5 . . ?
C92Bj C91 N78 117.6(18) . . ?
C92i C91 N78 120.1(12) . . ?
C92i C91 H91A 107.3 . . ?
H91Ai C91 H91B 106.9 . . ?
C92i C91 H91B 107.3 . . ?
C92Bj C91 H91C 107.9 . . ?
C92Bj C91 H91D 107.9 . . ?
H91Cj C91 H91D 107.2 . . ?
C206b C105 C104 106.2(16) . . ?
C106a C105 C104 109.2(18) . . ?
C106a C105 H10L 109.8 . . ?
H10La C105 H10M 108.3 . . ?
C106a C105 H10M 109.8 . . ?
C206b C105 H10N 110.5 . . ?
C206b C105 H10O 110.5 . . ?
H10Nb C105 H10O 108.7 . . ?
C11Ac C109 H10W 109.2 . . ?
C11Ac C109 H10X 109.2 . . ?
H10Wc C109 H10X 107.9 . . ?
C11Bd C109 H10Y 109.6 . . ?
H10Yd C109 H 108.1 . . ?
C11Bd C109 H 109.6 . . ?
C26 O29o H29 109.5 . . ?
C26 O29Bp H29B 109.5 . . ?
O28 C25 H25A 109.5 . . ?
O28 C25 H25B 109.5 . . ?
C24 C26 H26A 109.2 . . ?
C24 C26 H26B 109.2 . . ?
C24 C26 H26C 109.3 . . ?
C24 C26 H26D 109.3 . . ?
C24 C27 H27A 110.5 . . ?
C24 C27 H27B 110.5 . . ?
H27A C27 H27B 108.7 . . ?
O30 C27 C24 106.1(10) . . ?
O30 C27 H27A 110.5 . . ?
O30 C27 H27B 110.5 . . ?
C25 O28 H28 109.5 . . ?
C27 O30 H30 109.5 . . ?
O44 Cr31 O44 180.0 3_766 . ?
O44 Cr31 O45 87.1(2) 3_766 . ?
O44 Cr31 O45 92.9(2) . . ?
O44 Cr31 O45 87.1(2) . 3_766 ?
O44 Cr31 O45 92.9(2) 3_766 3_766 ?
O44 Cr31 O46 87.4(2) 3_766 . ?
O44 Cr31 O46 87.4(2) . 3_766 ?
O44 Cr31 O46 92.6(2) . . ?
O44 Cr31 O46 92.6(2) 3_766 3_766 ?
O45 Cr31 O45 180.0 3_766 . ?
O46 Cr31 O45 92.4(2) 3_766 3_766 ?
O46 Cr31 O45 87.6(2) 3_766 . ?
O46 Cr31 O45 92.4(2) . . ?
O46 Cr31 O45 87.6(2) . 3_766 ?
O46 Cr31 O46 180.0(3) . 3_766 ?
O39 Mo34 O42 101.9(3) . . ?
O39 Mo34 O43 98.8(3) . . ?
O39 Mo34 O45 93.2(3) . 3_766 ?
O39 Mo34 O46 161.5(3) . . ?
O40 Mo34 O39 104.9(4) . . ?
O40 Mo34 O42 98.8(3) . . ?
O40 Mo34 O43 101.9(3) . . ?
O40 Mo34 O45 160.9(3) . 3_766 ?
O40 Mo34 O46 92.6(3) . . ?
O42 Mo34 O43 145.7(3) . . ?
O42 Mo34 O45 71.2(2) . 3_766 ?
O42 Mo34 O46 80.7(2) . . ?
O43 Mo34 O45 80.6(2) . 3_766 ?
O43 Mo34 O46 71.3(2) . . ?
O46 Mo34 O45 70.06(18) . 3_766 ?
Mo34 O42 Mo33 123.0(3) . . ?
Mo34 O42 Mo93 113(2) . . ?
Mo34 O43 Mo92 113.5(14) . 3_766 ?
Cr31 O44 Mo32 101.2(2) . . ?
Cr31 O44 Mo33 102.5(2) . . ?
Cr31 O44 Mo92 96.1(11) . . ?
C47 O44 Cr31 117.5(5) . . ?
C47 O44 Mo32 120.2(5) . . ?
C47 O44 Mo33 119.5(5) . . ?
C47 O44 Mo92 129.8(17) . . ?
Cr31 O45 Mo33 100.0(2) . 3_766 ?
Cr31 O45 Mo93 109(2) . 3_766 ?
Cr31 O45 Mo34 101.0(2) . 3_766 ?
Mo34 O45 Mo33 90.6(2) 3_766 3_766 ?
C48 O45 Cr31 117.2(5) . . ?
C48 O45 Mo33 122.0(5) . 3_766 ?
C48 O45 Mo93 115.0(19) . 3_766 ?
C48 O45 Mo34 120.8(5) . 3_766 ?
Cr31 O46 Mo32 101.5(2) . 3_766 ?
Cr31 O46 Mo92 105.3(10) . 3_766 ?
Cr31 O46 Mo34 101.4(2) . . ?
C49 O46 Cr31 115.9(5) . . ?
O35 MO92v O36 99(2) . . ?
O35 MO92v O41 119(4) . . ?
O35 MO32u O41 97.7(4) . . ?
O35 MO92v O43 95(2) . 3_766 ?
O35 MO32u O43 102.4(3) . 3_766 ?
O35 MO32u O44 158.7(4) . . ?
C49 O46 Mo32 122.4(5) . 3_766 ?
C49 O46 Mo92 112.7(19) . 3_766 ?
C49 O46 Mo34 121.0(5) . . ?
O44 C47 H47A 109.1 . . ?
O44 C47 H47B 109.1 . . ?
O44 C47 C50 112.5(6) . . ?
H47A C47 H47B 107.8 . . ?
C50 C47 H47A 109.1 . . ?
C50 C47 H47B 109.1 . . ?
O35 MO92v O44 167(2) . . ?
O35 MO32u O46 91.1(3) . 3_766 ?
O35 MO92v O46 101.2(19) . 3_766 ?
O36 MO32u O35 105.6(4) . . ?
O36 MO32u O41 101.0(3) . . ?
O36 MO32u O43 100.1(4) . 3_766 ?
O36 MO92v O43 82(3) . 3_766 ?
O36 MO32u O44 94.2(3) . . ?
O45 C48 H48A 109.1 . . ?
O45 C48 H48B 109.1 . . ?
O45 C48 C50 112.4(7) . . ?
H48A C48 H48B 107.9 . . ?
C50 C48 H48A 109.1 . . ?
C50 C48 H48B 109.1 . . ?
O46 C49 H49A 108.8 . . ?
O46 C49 H49B 108.8 . . ?
O46 C49 C50 113.9(7) . . ?
H49A C49 H49B 107.7 . . ?
C50 C49 H49A 108.8 . . ?
C50 C49 H49B 108.8 . . ?
C47 C50 C51 104.1(7) . . ?
C48 C50 C47 113.9(8) . . ?
C48 C50 C51 108.4(8) . . ?
C49 C50 C47 111.2(7) . . ?
C49 C50 C48 111.9(8) . . ?
C49 C50 C51 106.8(8) . . ?
C50 C51 H51A 109.8 . . ?
C50 C51 H51B 109.8 . . ?
C50 C51 H51C 107.2 . . ?
C50 C51 H51D 107.2 . . ?
C62 N61 C74 111.7(11) . . ?
C66 N61 C62 107.4(9) . . ?
C66 N61 C70 109.2(10) . . ?
C66 N61 C74 111.1(11) . . ?
C70 N61 C62 107.6(11) . . ?
C70 N61 C74 109.8(10) . . ?
N61 C62 H62A 108.4 . . ?
N61 C62 H62B 108.4 . . ?
N61 C62 C63 115.7(11) . . ?
H62A C62 H62B 107.4 . . ?
C63 C62 H62A 108.4 . . ?
C63 C62 H62B 108.4 . . ?
C62 C63 H63A 108.9 . . ?
C62 C63 H63B 108.9 . . ?
H63A C63 H63B 107.7 . . ?
C64 C63 C62 113.3(13) . . ?
C64 C63 H63A 108.9 . . ?
C64 C63 H63B 108.9 . . ?
C63 C64 H64A 109.5 . . ?
C63 C64 H64B 109.5 . . ?
H64A C64 H64B 108.0 . . ?
C65 C64 C63 110.9(15) . . ?
C65 C64 H64A 109.5 . . ?
C65 C64 H64B 109.5 . . ?
C64 C65 H65A 109.5 . . ?
C64 C65 H65B 109.5 . . ?
C64 C65 H65C 109.5 . . ?
H65A C65 H65B 109.5 . . ?
H65A C65 H65C 109.5 . . ?
H65B C65 H65C 109.5 . . ?
O36 MO92v O44 84(2) . . ?
O36 MO92v O46 146(3) . 3_766 ?
O36 MO32u O46 162.7(4) . 3_766 ?
O37 MO33u O38 105.5(4) . . ?
O37 MO33u O41 102.8(4) . . ?
O37 MO33u O42 99.6(3) . . ?
O37 MO33u O44 93.1(3) . . ?
O37 MO33u O45 161.5(4) . 3_766 ?
O37 MO93v O45 146(3) . 3_766 ?
O38 MO93v O37 103(2) . . ?
O38 MO33u O41 97.5(4) . . ?
O38 MO93v O41 108(3) . . ?
O38 MO93v O42 112(2) . . ?
O38 MO33u O42 100.0(4) . . ?
O38 MO33u O44 160.6(4) . . ?
O38 MO93v O45 111(5) . 3_766 ?
O38 MO33u O45 91.9(3) . 3_766 ?
O41 MO92v O36 101.5(13) . . ?
O41 MO93v O37 90(3) . . ?
O41 MO33u O42 146.6(3) . . ?
O41 MO92v O43 144.1(17) . 3_766 ?
O41 MO33u O44 72.4(3) . . ?
O41 MO32u O44 70.6(2) . . ?
O41 MO92v O44 72.0(9) . . ?
O41 MO33u O45 80.5(3) . 3_766 ?
O41 MO93v O45 85.0(13) . 3_766 ?
O41 MO32u O46 80.5(3) . 3_766 ?
O41 MO92v O46 92(2) . 3_766 ?
O42 MO93v O37 88(3) . . ?
O42 MO93v O41 140(3) . . ?
O42 MO33u O44 82.0(3) . . ?
O42 MO33u O45 70.7(2) . 3_766 ?
O42 MO93v O45 75.0(10) . 3_766 ?
O43 MO32u O41 145.6(3) 3_766 . ?
O43 MO32u O44 81.0(3) 3_766 . ?
O43 MO92v O44 72.8(15) 3_766 . ?
O43 MO92v O46 69.3(9) 3_766 3_766 ?
O43 MO32u O46 71.5(2) 3_766 3_766 ?
O44 MO33u O45 70.4(2) . 3_766 ?
O46 MO92v O44 70.1(7) 3_766 . ?
O46 MO32u O44 69.8(2) 3_766 . ?
C51 O52e C53 114.8(10) . . ?
C51 O52Bf C53B 102.9(14) . . ?
N61 C66 H66A 109.2 . . ?
N61 C66 H66B 109.2 . . ?
N61 C66 C67 111.9(10) . . ?
H66A C66 H66B 107.9 . . ?
C67 C66 H66A 109.2 . . ?
C67 C66 H66B 109.2 . . ?
C66 C67 H67A 108.6 . . ?
C66 C67 H67B 108.6 . . ?
H67A C67 H67B 107.6 . . ?
C68 C67 C66 114.7(13) . . ?
C68 C67 H67A 108.6 . . ?
C68 C67 H67B 108.6 . . ?
C67 C68 H68A 108.6 . . ?
C67 C68 H68B 108.6 . . ?
C67 C68 C69 114.7(16) . . ?
H68A C68 H68B 107.6 . . ?
C69 C68 H68A 108.6 . . ?
C69 C68 H68B 108.6 . . ?
C68 C69 H69A 109.5 . . ?
C68 C69 H69B 109.5 . . ?
C68 C69 H69C 109.5 . . ?
H69A C69 H69B 109.5 . . ?
H69A C69 H69C 109.5 . . ?
H69B C69 H69C 109.5 . . ?
N61 C70 H70A 108.3 . . ?
N61 C70 H70B 108.3 . . ?
H70A C70 H70B 107.4 . . ?
C71 C70 N61 116.0(11) . . ?
C71 C70 H70A 108.3 . . ?
C71 C70 H70B 108.3 . . ?
C70 C71 H71A 110.0 . . ?
C70 C71 H71B 110.0 . . ?
C70 C71 C72 108.7(13) . . ?
H71A C71 H71B 108.3 . . ?
C72 C71 H71A 110.0 . . ?
C72 C71 H71B 110.0 . . ?
C71 C72 H72A 109.7 . . ?
C71 C72 H72B 109.7 . . ?
H72A C72 H72B 108.2 . . ?
C73 C72 C71 109.9(16) . . ?
C73 C72 H72A 109.7 . . ?
C73 C72 H72B 109.7 . . ?
C72 C73 H73A 109.5 . . ?
C72 C73 H73B 109.5 . . ?
C72 C73 H73C 109.5 . . ?
H73A C73 H73B 109.5 . . ?
H73A C73 H73C 109.5 . . ?
H73B C73 H73C 109.5 . . ?
N61 C74 H74A 109.5 . . ?
N61 C74 H74B 109.5 . . ?
N61 C74 C75 110.5(12) . . ?
H74A C74 H74B 108.1 . . ?
C75 C74 H74A 109.5 . . ?
C75 C74 H74B 109.5 . . ?
C74 C75 H75A 108.1 . . ?
C74 C75 H75B 108.1 . . ?
H75A C75 H75B 107.3 . . ?
C76 C75 C74 116.7(16) . . ?
C76 C75 H75A 108.1 . . ?
C76 C75 H75B 108.1 . . ?
C75 C76 H76A 108.1 . . ?
C75 C76 H76B 108.1 . . ?
C75 C76 C77 116.9(19) . . ?
H76A C76 H76B 107.3 . . ?
C77 C76 H76A 108.1 . . ?
C77 C76 H76B 108.1 . . ?
C76 C77 H77A 109.5 . . ?
C76 C77 H77B 109.5 . . ?
C76 C77 H77C 109.5 . . ?
H77A C77 H77B 109.5 . . ?
H77A C77 H77C 109.5 . . ?
H77B C77 H77C 109.5 . . ?
C79 N78 C87 112.1(9) . . ?
C83 N78 C79 111.0(10) . . ?
C83 N78 C87 105.3(8) . . ?
C83 N78 C91 109.7(9) . . ?
C91 N78 C79 107.2(8) . . ?
C91 N78 C87 111.6(10) . . ?
N78 C79 H79A 108.2 . . ?
N78 C79 H79B 108.2 . . ?
N78 C79 H79C 108.9 . . ?
N78 C79 H79D 108.9 . . ?
N78 C79 C80B 113(2) . . ?
N78 C83 H83A 108.0 . . ?
N78 C83 H83B 108.0 . . ?
N78 C83 H83C 108.7 . . ?
N78 C83 H83D 108.7 . . ?
N78 C83 C84 117.1(13) . . ?
N78 C83 C84B 114.3(12) . . ?
N78 C87 H87A 108.4 . . ?
N78 C87 H87B 108.4 . . ?
N78 C87 H87C 108.6 . . ?
N78 C87 H87D 108.6 . . ?
N78 C87 C88B 115(2) . . ?
N78 C91 H91A 107.3 . . ?
N78 C91 H91B 107.3 . . ?
N78 C91 H91C 107.9 . . ?
N78 C91 H91D 107.9 . . ?
C96 N95 C104 111.9(9) . . ?
C100 N95 C96 110.5(9) . . ?
C100 N95 C104 105.7(8) . . ?
C100 N95 C108 109.2(10) . . ?
C108 N95 C96 106.2(8) . . ?
C108 N95 C104 113.2(10) . . ?
N95 C96 H96A 108.3 . . ?
N95 C96 H96B 108.3 . . ?
H96A C96 H96B 107.4 . . ?
C97 C96 N95 115.9(9) . . ?
C97 C96 H96A 108.3 . . ?
C97 C96 H96B 108.3 . . ?
C96 C97 H97A 109.5 . . ?
C96 C97 H97B 109.5 . . ?
C96 C97 C98 110.6(10) . . ?
H97A C97 H97B 108.1 . . ?
C98 C97 H97A 109.5 . . ?
C98 C97 H97B 109.5 . . ?
C97 C98 H98A 109.4 . . ?
C97 C98 H98B 109.4 . . ?
H98A C98 H98B 108.0 . . ?
C99 C98 C97 111.1(14) . . ?
C99 C98 H98A 109.4 . . ?
C99 C98 H98B 109.4 . . ?
C98 C99 H99A 109.5 . . ?
C98 C99 H99B 109.5 . . ?
C98 C99 H99C 109.5 . . ?
H99A C99 H99B 109.5 . . ?
H99A C99 H99C 109.5 . . ?
H99B C99 H99C 109.5 . . ?
N95 C100 H10A 108.2 . . ?
N95 C100 H10B 108.2 . . ?
H10A C100 H10B 107.3 . . ?
C101 C100 N95 116.6(10) . . ?
C101 C100 H10A 108.2 . . ?
C101 C100 H10B 108.2 . . ?
C100 C101 H10C 109.4 . . ?
C100 C101 H10D 109.4 . . ?
C100 C101 C102 111.2(12) . . ?
H10C C101 H10D 108.0 . . ?
C102 C101 H10C 109.4 . . ?
C102 C101 H10D 109.4 . . ?
C101 C102 H10E 110.1 . . ?
C101 C102 H10F 110.1 . . ?
H10E C102 H10F 108.4 . . ?
C103 C102 C101 108.1(14) . . ?
C103 C102 H10E 110.1 . . ?
C103 C102 H10F 110.1 . . ?
C102 C103 H10G 109.5 . . ?
C102 C103 H10H 109.5 . . ?
C102 C103 H10I 109.5 . . ?
H10G C103 H10H 109.5 . . ?
H10G C103 H10I 109.5 . . ?
H10H C103 H10I 109.5 . . ?
N95 C104 H10J 108.5 . . ?
N95 C104 H10K 108.5 . . ?
N95 C104 C105 114.9(10) . . ?
H10J C104 H10K 107.5 . . ?
C105 C104 H10J 108.5 . . ?
C105 C104 H10K 108.5 . . ?
C104 C105 H10L 109.8 . . ?
C104 C105 H10M 109.8 . . ?
C104 C105 H10N 110.5 . . ?
C104 C105 H10O 110.5 . . ?
N95 C108 H10U 108.2 . . ?
N95 C108 H10V 108.2 . . ?
H10U C108 H10V 107.4 . . ?
C109 C108 N95 116.4(9) . . ?
C109 C108 H10U 108.2 . . ?
C109 C108 H10V 108.2 . . ?
C108 C109 H10W 109.2 . . ?
C108 C109 H10X 109.2 . . ?
C108 C109 H10Y 109.6 . . ?
C108 C109 H 109.6 . . ?
C108 C109 C11A 112(2) . . ?
C108 C109 C11B 110.1(13) . . ?
C79 C80k H80A 109.9 . . ?
C79 C80k H80B 109.9 . . ?
C79 C80k C81 108.8(15) . . ?
C79 C80Bl H80C 107.2 . . ?
C79 C80Bl H80D 107.2 . . ?
C83 C84g H84A 110.1 . . ?
C83 C84g H84B 110.1 . . ?
C83 C84g C85 108(2) . . ?
C83 C84Bh H84C 109.2 . . ?
C83 C84Bh H84D 109.2 . . ?
C87 C88m H88A 110.1 . . ?
C87 C88m H88B 110.1 . . ?
C87 C88m C89 108.0(16) . . ?
C87 C88Bn H88C 111.8 . . ?
C87 C88Bn H88D 111.8 . . ?
C87 C88Bn C89B 100(4) . . ?
C91 C92i H92A 109.4 . . ?
C91 C92i H92B 109.4 . . ?
C91 C92i C93 111.0(19) . . ?
C91 C92Bj H92C 109.9 . . ?
C91 C92Bj H92D 109.9 . . ?
C91 C92Bj C93B 109(3) . . ?
C105 C106a H10P 107.9 . . ?
C105 C106a H10Q 107.9 . . ?
C105 C206b H20A 109.9 . . ?
C105 C206b H20B 109.9 . . ?
C109 C11Ac H11A 110.4 . . ?
C109 C11Ac H11B 110.4 . . ?
C109 C11Bd H11F 108.6 . . ?
C109 C11Bd H11G 108.6 . . ?

loop_
_geom_bond_atom_site_label_1
_geom_bond_atom_site_label_2
_geom_bond_distance
_geom_bond_site_symmetry_2
_geom_bond_publ_flag
Cr1 O14 1.967(5) . ?
Cr1 O14 1.967(5) 3_666 ?
Cr1 O15 1.955(5) . ?
Cr1 O15 1.955(5) 3_666 ?
Cr1 O16 1.964(5) 3_666 ?
Cr1 O16 1.964(5) . ?
O29o H29 0.8200 . ?
O29Bp H29B 0.8200 . ?
MO92v O35 1.55(3) . ?
MO32u O35 1.705(8) . ?
MO92v O36 1.98(6) . ?
MO32u O36 1.692(8) . ?
MO33u O37 1.684(8) . ?
MO93v O37 2.02(8) . ?
MO33u O38 1.717(8) . ?
MO93v O38 1.41(6) . ?
MO33u O41 1.922(8) . ?
MO93v O41 1.97(3) . ?
MO92v O41 1.64(5) . ?
MO32u O41 1.941(8) . ?
MO33u O42 1.931(7) . ?
MO93v O42 1.96(4) . ?
MO32u O43 1.898(7) 3_766 ?
MO92v O43 2.21(6) 3_766 ?
MO92v O44 2.48(3) . ?
MO32u O44 2.372(7) . ?
MO33u O44 2.311(7) . ?
MO33u O45 2.379(6) 3_766 ?
MO93v O45 2.17(5) 3_766 ?
MO92v O46 2.22(3) 3_766 ?
MO32u O46 2.361(6) 3_766 ?
O52e C53 1.461(11) . ?
C53e H53A 0.9700 . ?
C53e H53B 0.9700 . ?
C53e C54 1.454(15) . ?
C54e C55 1.575(16) . ?
C55e H55A 0.9700 . ?
C55e H55B 0.9700 . ?
C54e C56 1.524(15) . ?
C56e H56A 0.9700 . ?
C56e H56B 0.9700 . ?
C54e C57 1.541(16) . ?
C57e H57A 0.9700 . ?
C57e H57B 0.9700 . ?
C55e O58 1.480(12) . ?
O58e H58 0.8200 . ?
C56e O59 1.423(13) . ?
O59e H59 0.8200 . ?
C57e O60 1.463(13) . ?
O60e H60 0.8200 . ?
O52Bf C53B 1.469(13) . ?
C53Bf H53C 0.9700 . ?
C53Bf H53D 0.9700 . ?
C53Bf C54B 1.456(16) . ?
C54Bf C55B 1.575(18) . ?
C55Bf H55C 0.9700 . ?
C55Bf H55D 0.9700 . ?
C54Bf C56B 1.523(16) . ?
C56Bf H56C 0.9700 . ?
C56Bf H56D 0.9700 . ?
C54Bf C57B 1.535(17) . ?
C57Bf H57C 0.9700 . ?
C57Bf H57D 0.9700 . ?
C55Bf O58B 1.484(14) . ?
O58Bf H58B 0.8200 . ?
C56Bf O59B 1.420(15) . ?
O59Bf H59B 0.8200 . ?
C57Bf O60B 1.469(15) . ?
O60Bf H60B 0.8200 . ?
C80k H80A 0.9700 . ?
C80k H80B 0.9700 . ?
C80k C81 1.525(15) . ?
C81k H81A 0.9700 . ?
C81k H81B 0.9700 . ?
C81k C82 1.488(16) . ?
C82k H82A 0.9600 . ?
C82k H82B 0.9600 . ?
C82k H82C 0.9600 . ?
C80Bl H80C 0.9700 . ?
C80Bl H80D 0.9700 . ?
C80Bl C81B 1.525(18) . ?
C81Bl H81C 0.9700 . ?
C81Bl H81D 0.9700 . ?
C81Bl C82B 1.489(19) . ?
C82Bl H82D 0.9600 . ?
C82Bl H82E 0.9600 . ?
C82Bl H82F 0.9600 . ?
C84g H84A 0.9700 . ?
C84g H84B 0.9700 . ?
C84g C85 1.521(15) . ?
C85g H85A 0.9700 . ?
C85g H85B 0.9700 . ?
C85g C86 1.482(16) . ?
C86g H86A 0.9600 . ?
C86g H86B 0.9600 . ?
C86g H86C 0.9600 . ?
C84Bh H84C 0.9700 . ?
C84Bh H84D 0.9700 . ?
C84Bh C85B 1.521(16) . ?
C85Bh H85C 0.9700 . ?
C85Bh H85D 0.9700 . ?
C85Bh C86B 1.484(17) . ?
C86Bh H86D 0.9600 . ?
C86Bh H86E 0.9600 . ?
C86Bh H86F 0.9600 . ?
C88m H88A 0.9700 . ?
C88m H88B 0.9700 . ?
C88m C89 1.580(16) . ?
C89m H89A 0.9700 . ?
C89m H89B 0.9700 . ?
C89m C90 1.458(13) . ?
C90m H90A 0.9600 . ?
C90m H90B 0.9600 . ?
C90m H90C 0.9600 . ?
C88Bn H88C 0.9700 . ?
C88Bn H88D 0.9700 . ?
C88Bn C89B 1.585(18) . ?
C89Bn H89C 0.9700 . ?
C89Bn H89D 0.9700 . ?
C89Bn C90B 1.457(16) . ?
C90Bn H90D 0.9600 . ?
C90Bn H90E 0.9600 . ?
C90Bn H90F 0.9600 . ?
C92i H92A 0.9700 . ?
C92i H92B 0.9700 . ?
C92i C93 1.532(18) . ?
C93i H93A 0.9700 . ?
C93i H93B 0.9700 . ?
C93i C94 1.462(18) . ?
C94i H94A 0.9600 . ?
C94i H94B 0.9600 . ?
C94i H94C 0.9600 . ?
C92Bj H92C 0.9700 . ?
C92Bj H92D 0.9700 . ?
C92Bj C93B 1.53(2) . ?
C93Bj H93C 0.9700 . ?
C93Bj H93D 0.9700 . ?
C93Bj C94B 1.46(2) . ?
C94Bj H94D 0.9600 . ?
C94Bj H94E 0.9600 . ?
C94Bj H94F 0.9600 . ?
C106a H10P 0.9700 . ?
C106a H10Q 0.9700 . ?
C106a C107 1.437(18) . ?
C107a H10R 0.9600 . ?
C107a H10S 0.9600 . ?
C107a H10T 0.9600 . ?
C206b H20A 0.9700 . ?
C206b H20B 0.9700 . ?
C206b C207 1.44(2) . ?
C207b H20C 0.9600 . ?
C207b H20D 0.9600 . ?
C207b H20E 0.9600 . ?
C11Ac H11A 0.9700 . ?
C11Ac H11B 0.9700 . ?
C11Ac C11C 1.49(2) . ?
C11Cc H11C 0.9600 . ?
C11Cc H11D 0.9600 . ?
C11Cc H11E 0.9600 . ?
C11Bd H11F 0.9700 . ?
C11Bd H11G 0.9700 . ?
C11Bd C11D 1.483(18) . ?
C11Dd H11H 0.9600 . ?
C11Dd H11I 0.9600 . ?
C11Dd H11J 0.9600 . ?
Mo2 O5 1.691(6) . ?
Mo2 O6 1.709(6) . ?
Mo2 O11 1.907(6) . ?
Mo2 O13 1.920(6) 3_666 ?
Mo2 O14 2.402(5) . ?
Mo2 O16 2.362(5) 3_666 ?
Mo3 O7 1.700(6) . ?
Mo3 O8 1.698(6) . ?
Mo3 O11 1.926(6) . ?
Mo3 O12 1.927(6) . ?
Mo3 O14 2.357(5) . ?
Mo3 O15 2.375(5) 3_666 ?
Mo4 O9 1.703(7) . ?
Mo4 O10 1.678(7) . ?
Mo4 O12 1.919(6) . ?
Mo4 O13 1.934(6) . ?
Mo4 O15 2.349(5) 3_666 ?
Mo4 O16 2.367(5) . ?
O13 Mo2 1.920(6) 3_666 ?
O14 C17 1.426(9) . ?
O15 Mo3 2.375(5) 3_666 ?
O15 Mo4 2.349(5) 3_666 ?
O15 C18 1.400(10) . ?
O16 Mo2 2.362(5) 3_666 ?
O16 C19 1.435(10) . ?
C17 H17A 0.9700 . ?
C17 H17B 0.9700 . ?
C17 C20 1.536(12) . ?
C18 H18A 0.9700 . ?
C18 H18B 0.9700 . ?
C18 C20 1.539(12) . ?
C19 H19A 0.9700 . ?
C19 H19B 0.9700 . ?
C19 C20 1.532(12) . ?
C20 C21 1.543(12) . ?
C21 H21A 0.9700 . ?
C21 H21B 0.9700 . ?
C21 O22 1.375(12) . ?
O22 C23 1.462(10) . ?
C23 H23A 0.9700 . ?
C23 H23B 0.9700 . ?
C23 C24 1.459(14) . ?
C24 C25 1.571(16) . ?
C24 C26 1.527(15) . ?
C24 C27 1.538(15) . ?
C25 H25A 0.9700 . ?
C25 H25B 0.9700 . ?
C25 O28 1.481(13) . ?
C26 H26A 0.9700 . ?
C26 H26B 0.9700 . ?
C26 H26C 0.9700 . ?
C26 H26D 0.9700 . ?
C26 O29 1.427(13) . ?
C26 O29B 1.424(14) . ?
C27 H27A 0.9700 . ?
C27 H27B 0.9700 . ?
C27 O30 1.459(12) . ?
O28 H28 0.8200 . ?
O30 H30 0.8200 . ?
Cr31 O44 1.958(5) . ?
Cr31 O44 1.958(5) 3_766 ?
Cr31 O45 1.965(5) . ?
Cr31 O45 1.965(5) 3_766 ?
Cr31 O46 1.961(5) 3_766 ?
Cr31 O46 1.961(5) . ?
Mo34 O39 1.719(7) . ?
Mo34 O40 1.699(7) . ?
Mo34 O42 1.911(6) . ?
Mo34 O43 1.914(6) . ?
Mo34 O45 2.370(5) 3_766 ?
Mo34 O46 2.362(5) . ?
O43 Mo32 1.898(7) 3_766 ?
O43 Mo92 2.21(6) 3_766 ?
O44 C47 1.434(9) . ?
O45 Mo33 2.379(6) 3_766 ?
O45 Mo93 2.17(5) 3_766 ?
O45 Mo34 2.371(5) 3_766 ?
O45 C48 1.442(10) . ?
O46 Mo32 2.361(6) 3_766 ?
O46 Mo92 2.22(3) 3_766 ?
O46 C49 1.449(10) . ?
C47 H47A 0.9700 . ?
C47 H47B 0.9700 . ?
C47 C50 1.544(12) . ?
C48 H48A 0.9700 . ?
C48 H48B 0.9700 . ?
C48 C50 1.544(13) . ?
C49 H49A 0.9700 . ?
C49 H49B 0.9700 . ?
C49 C50 1.527(12) . ?
C50 C51 1.559(12) . ?
C51 H51A 0.9700 . ?
C51 H51B 0.9700 . ?
C51 H51C 0.9700 . ?
C51 H51D 0.9700 . ?
C51 O52 1.391(12) . ?
C51 O52B 1.383(15) . ?
N61 C62 1.523(12) . ?
N61 C66 1.517(13) . ?
N61 C70 1.521(13) . ?
N61 C74 1.526(13) . ?
C62 H62A 0.9700 . ?
C62 H62B 0.9700 . ?
C62 C63 1.537(14) . ?
C63 H63A 0.9700 . ?
C63 H63B 0.9700 . ?
C63 C64 1.518(14) . ?
C64 H64A 0.9700 . ?
C64 H64B 0.9700 . ?
C64 C65 1.492(15) . ?
C65 H65A 0.9600 . ?
C65 H65B 0.9600 . ?
C65 H65C 0.9600 . ?
C66 H66A 0.9700 . ?
C66 H66B 0.9700 . ?
C66 C67 1.532(14) . ?
C67 H67A 0.9700 . ?
C67 H67B 0.9700 . ?
C67 C68 1.457(15) . ?
C68 H68A 0.9700 . ?
C68 H68B 0.9700 . ?
C68 C69 1.495(15) . ?
C69 H69A 0.9600 . ?
C69 H69B 0.9600 . ?
C69 H69C 0.9600 . ?
C70 H70A 0.9700 . ?
C70 H70B 0.9700 . ?
C70 C71 1.514(14) . ?
C71 H71A 0.9700 . ?
C71 H71B 0.9700 . ?
C71 C72 1.537(15) . ?
C72 H72A 0.9700 . ?
C72 H72B 0.9700 . ?
C72 C73 1.501(16) . ?
C73 H73A 0.9600 . ?
C73 H73B 0.9600 . ?
C73 H73C 0.9600 . ?
C74 H74A 0.9700 . ?
C74 H74B 0.9700 . ?
C74 C75 1.548(15) . ?
C75 H75A 0.9700 . ?
C75 H75B 0.9700 . ?
C75 C76 1.449(16) . ?
C76 H76A 0.9700 . ?
C76 H76B 0.9700 . ?
C76 C77 1.466(13) . ?
C77 H77A 0.9600 . ?
C77 H77B 0.9600 . ?
C77 H77C 0.9600 . ?
N78 C79 1.513(12) . ?
N78 C83 1.511(11) . ?
N78 C87 1.533(11) . ?
N78 C91 1.511(12) . ?
C79 H79A 0.9700 . ?
C79 H79B 0.9700 . ?
C79 H79C 0.9700 . ?
C79 H79D 0.9700 . ?
C79 C80 1.498(16) . ?
C79 C80B 1.59(7) . ?
C83 H83A 0.9700 . ?
C83 H83B 0.9700 . ?
C83 H83C 0.9700 . ?
C83 H83D 0.9700 . ?
C83 C84 1.516(18) . ?
C83 C84B 1.55(3) . ?
C87 H87A 0.9700 . ?
C87 H87B 0.9700 . ?
C87 H87C 0.9700 . ?
C87 H87D 0.9700 . ?
C87 C88 1.504(17) . ?
C87 C88B 1.56(6) . ?
C91 H91A 0.9700 . ?
C91 H91B 0.9700 . ?
C91 H91C 0.9700 . ?
C91 H91D 0.9700 . ?
C91 C92 1.510(14) . ?
C91 C92B 1.510(16) . ?
N95 C96 1.518(11) . ?
N95 C100 1.514(12) . ?
N95 C104 1.518(12) . ?
N95 C108 1.514(11) . ?
C96 H96A 0.9700 . ?
C96 H96B 0.9700 . ?
C96 C97 1.507(12) . ?
C97 H97A 0.9700 . ?
C97 H97B 0.9700 . ?
C97 C98 1.531(13) . ?
C98 H98A 0.9700 . ?
C98 H98B 0.9700 . ?
C98 C99 1.464(15) . ?
C99 H99A 0.9600 . ?
C99 H99B 0.9600 . ?
C99 H99C 0.9600 . ?
C100 H10A 0.9700 . ?
C100 H10B 0.9700 . ?
C100 C101 1.496(13) . ?
C101 H10C 0.9700 . ?
C101 H10D 0.9700 . ?
C101 C102 1.530(14) . ?
C102 H10E 0.9700 . ?
C102 H10F 0.9700 . ?
C102 C103 1.510(16) . ?
C103 H10G 0.9600 . ?
C103 H10H 0.9600 . ?
C103 H10I 0.9600 . ?
C104 H10J 0.9700 . ?
C104 H10K 0.9700 . ?
C104 C105 1.525(13) . ?
C105 H10L 0.9700 . ?
C105 H10M 0.9700 . ?
C105 H10N 0.9700 . ?
C105 H10O 0.9700 . ?
C105 C106 1.519(16) . ?
C105 C206 1.519(18) . ?
C108 H10U 0.9700 . ?
C108 H10V 0.9700 . ?
C108 C109 1.507(13) . ?
C109 H10W 0.9700 . ?
C109 H10X 0.9700 . ?
C109 H10Y 0.9700 . ?
C109 H 0.9700 . ?
C109 C11A 1.54(2) . ?
C109 C11B 1.527(16) . ?

loop_
_geom_torsion_atom_site_label_1
_geom_torsion_atom_site_label_2
_geom_torsion_atom_site_label_3
_geom_torsion_atom_site_label_4
_geom_torsion
_geom_torsion_site_symmetry_1
_geom_torsion_site_symmetry_2
_geom_torsion_site_symmetry_3
_geom_torsion_site_symmetry_4
_geom_torsion_publ_flag
C56Bf C54Bf C57Bf O60Bf -154(5) . . . . ?
C53Bf C54Bf C55Bf O58Bf -139(4) . . . . ?
C55e C54e C57e O60e -98.0(17) . . . . ?
O52e C53e C54e C56e -175.5(13) . . . . ?
C57Bf C54Bf C56Bf O59Bf -26(4) . . . . ?
O52e C53e C54e C57e 59.7(18) . . . . ?
O52Bf C53Bf C54Bf C57Bf 128(3) . . . . ?
O52e C53e C54e C55e -53.9(18) . . . . ?
C57Bf C54Bf C55Bf O58Bf 112(4) . . . . ?
C53e C54e C55e O58e -71.1(17) . . . . ?
C53Bf C54Bf C57Bf O60Bf -33(5) . . . . ?
C56e C54e C55e O58e 53.0(17) . . . . ?
O52Bf C53Bf C54Bf C56Bf -95(3) . . . . ?
C57e C54e C55e O58e 172.9(12) . . . . ?
O52Bf C53Bf C54Bf C55Bf 18(3) . . . . ?
C53e C54e C56e O59e -68.6(19) . . . . ?
C56Bf C54Bf C55Bf O58Bf -26(4) . . . . ?
C57e C54e C56e O59e 54(2) . . . . ?
C53Bf C54Bf C56Bf O59Bf -146(2) . . . . ?
C55e C54e C56e O59e 168.6(15) . . . . ?
C55Bf C54Bf C56Bf O59Bf 95(3) . . . . ?
C53e C54e C57e O60e 144.2(16) . . . . ?
C56e C54e C57e O60e 19(2) . . . . ?
C55Bf C54Bf C57Bf O60Bf 84(5) . . . . ?
Cr1 O14 C17 C20 1.1(9) . . . . ?
Cr1 O15 C18 C20 0.8(11) . . . . ?
Cr1 O16 C19 C20 0.2(9) . . . . ?
Mo2 O14 C17 C20 -123.0(7) . . . . ?
Mo2 O16 C19 C20 124.1(6) 3_666 . . . ?
Mo3 O14 C17 C20 125.5(6) . . . . ?
Mo3 O15 C18 C20 -122.8(7) 3_666 . . . ?
Mo4 O15 C18 C20 124.7(7) 3_666 . . . ?
Mo4 O16 C19 C20 -124.1(6) . . . . ?
O14 C17 C20 C18 60.8(10) . . . . ?
O14 C17 C20 C19 -64.2(10) . . . . ?
O14 C17 C20 C21 176.1(7) . . . . ?
O15 C18 C20 C17 -63.1(11) . . . . ?
O15 C18 C20 C19 61.6(11) . . . . ?
O15 C18 C20 C21 178.9(8) . . . . ?
O16 C19 C20 C17 63.5(9) . . . . ?
O16 C19 C20 C18 -61.2(10) . . . . ?
O16 C19 C20 C21 -176.4(7) . . . . ?
C17 C20 C21 O22 57.4(11) . . . . ?
C18 C20 C21 O22 176.7(9) . . . . ?
C19 C20 C21 O22 -63.9(11) . . . . ?
C20 C21 O22 C23 170.5(9) . . . . ?
C21 O22 C23 C24 164.6(10) . . . . ?
O22 C23 C24 C25 -62.7(15) . . . . ?
O22 C23 C24 C26 174.4(10) . . . . ?
O22 C23 C24 C27 53.3(14) . . . . ?
C23 C24 C25 O28 -57.7(15) . . . . ?
C23 C24 C26 O29o -58.8(17) . . . . ?
C23 C24 C26 O29Bp 165.9(16) . . . . ?
C23 C24 C27 O30 174.7(10) . . . . ?
C25 C24 C26 O29Bp 42.6(19) . . . . ?
C25 C24 C26 O29o 177.9(13) . . . . ?
C25 C24 C27 O30 -65.2(12) . . . . ?
C26 C24 C25 O28 63.7(15) . . . . ?
C26 C24 C27 O30 55.2(14) . . . . ?
C27 C24 C25 O28 -175.9(11) . . . . ?
C27 C24 C26 O29Bp -74.3(18) . . . . ?
C27 C24 C26 O29o 61.0(16) . . . . ?
Cr31 O44 C47 C50 1.0(9) . . . . ?
Cr31 O45 C48 C50 -0.8(10) . . . . ?
Cr31 O46 C49 C50 -0.9(9) . . . . ?
Mo34 O45 C48 C50 123.0(6) 3_766 . . . ?
Mo34 O46 C49 C50 -124.2(7) . . . . ?
O35 MO92v O41 MO93v 178(2) . . . . ?
O36 MO92v O41 MO93v -74(3) . . . . ?
MO33u O44 C47 C50 126.2(6) . . . . ?
MO92v O44 C47 C50 -125.3(10) . . . . ?
MO32u O44 C47 C50 -122.9(6) . . . . ?
O43 MO92v O41 MO93v 18(9) 3_766 . . . ?
MO93v O45 C48 C50 -130.6(14) 3_766 . . . ?
MO33u O45 C48 C50 -124.2(7) 3_766 . . . ?
MO32u O46 C49 C50 124.0(7) 3_766 . . . ?
MO92v O46 C49 C50 120.5(11) 3_766 . . . ?
O44 MO92v O41 MO93v 5(5) . . . . ?
O44 C47 C50 C48 62.8(10) . . . . ?
O44 C47 C50 C49 -64.7(10) . . . . ?
O44 C47 C50 C51 -179.4(7) . . . . ?
O45 C48 C50 C47 -62.7(10) . . . . ?
O45 C48 C50 C49 64.4(10) . . . . ?
O45 C48 C50 C51 -178.0(7) . . . . ?
O46 MO92v O41 MO93v 74(6) 3_766 . . . ?
O46 C49 C50 C47 64.9(10) . . . . ?
O46 C49 C50 C48 -63.7(10) . . . . ?
O46 C49 C50 C51 177.8(7) . . . . ?
C47 C50 C51 O52e -177.8(9) . . . . ?
C47 C50 C51 O52Bf 160(2) . . . . ?
C48 C50 C51 O52Bf -78(3) . . . . ?
C48 C50 C51 O52e -56.2(11) . . . . ?
C49 C50 C51 O52e 64.5(11) . . . . ?
C49 C50 C51 O52Bf 43(3) . . . . ?
C50 C51 O52e C53e -160.9(10) . . . . ?
C50 C51 O52Bf C53Bf -152.2(19) . . . . ?
C51 O52e C53e C54e -105.7(15) . . . . ?
C51 O52Bf C53Bf C54Bf -142(3) . . . . ?
N61 C62 C63 C64 171.8(15) . . . . ?
N61 C66 C67 C68 -176.7(17) . . . . ?
N61 C70 C71 C72 175.9(14) . . . . ?
N61 C74 C75 C76 174(2) . . . . ?
C62 N61 C66 C67 -179.1(13) . . . . ?
C62 N61 C70 C71 58.9(17) . . . . ?
C62 N61 C74 C75 -68.2(18) . . . . ?
C62 C63 C64 C65 179.5(18) . . . . ?
C66 N61 C62 C63 -178.9(14) . . . . ?
C66 N61 C70 C71 -57.3(17) . . . . ?
C66 N61 C74 C75 51.6(17) . . . . ?
C66 C67 C68 C69 -172(2) . . . . ?
C70 N61 C62 C63 63.7(17) . . . . ?
C70 N61 C66 C67 -62.6(16) . . . . ?
C70 N61 C74 C75 172.5(15) . . . . ?
C70 C71 C72 C73 179.9(18) . . . . ?
C74 N61 C62 C63 -56.9(18) . . . . ?
C74 N61 C66 C67 58.6(16) . . . . ?
C74 N61 C70 C71 -179.4(14) . . . . ?
C74 C75 C76 C77 -175(2) . . . . ?
N78 C79 C80k C81k -177.6(15) . . . . ?
C79 N78 C83 C84g 47(2) . . . . ?
N78 C79 C80Bl C81Bl -170(4) . . . . ?
N78 C83 C84g C85g -171(3) . . . . ?
C79 N78 C83 C84Bh 67.4(19) . . . . ?
C79 N78 C87 C88m -50(2) . . . . ?
C79 N78 C87 C88Bn -70(4) . . . . ?
C79 N78 C91 C92Bj 174(4) . . . . ?
C79 N78 C91 C92i -178(3) . . . . ?
C83 N78 C79 C80k 63.3(17) . . . . ?
C83 N78 C79 C80Bl 41(4) . . . . ?
C83 N78 C87 C88Bn 169(4) . . . . ?
N78 C83 C84Bh C85Bh -175.4(18) . . . . ?
N78 C87 C88m C89m -162(3) . . . . ?
N78 C87 C88Bn C89Bn 159(4) . . . . ?
N78 C91 C92i C93i -168(3) . . . . ?
N78 C91 C92Bj C93Bj 159(3) . . . . ?
C79 C80Bl C81Bl C82Bl -75(11) . . . . ?
C79 C80k C81k C82k -179(3) . . . . ?
C83 C84Bh C85Bh C86Bh 74(3) . . . . ?
C83 N78 C87 C88m -170(2) . . . . ?
C83 N78 C91 C92Bj -66(4) . . . . ?
C83 N78 C91 C92i -57(3) . . . . ?
C87 N78 C79 C80Bl -77(4) . . . . ?
C87 N78 C79 C80k -54.1(18) . . . . ?
C87 N78 C83 C84g 169(2) . . . . ?
C87 N78 C83 C84Bh -171.1(18) . . . . ?
C87 N78 C91 C92Bj 51(4) . . . . ?
C87 N78 C91 C92i 59(3) . . . . ?
C91 N78 C79 C80k -176.9(15) . . . . ?
C91 N78 C79 C80Bl 160(4) . . . . ?
C91 N78 C83 C84Bh -50.9(19) . . . . ?
C91 N78 C83 C84g -71(2) . . . . ?
C91 N78 C87 C88Bn 50(4) . . . . ?
C91 N78 C87 C88m 71(2) . . . . ?
N95 C104 C105 C106a 156.4(18) . . . . ?
N95 C104 C105 C206b -167.6(18) . . . . ?
N95 C108 C109 C11Bd -170.3(18) . . . . ?
N95 C108 C109 C11Ac 162(2) . . . . ?
C83 C84g C85g C86g -173(4) . . . . ?
C87 C88m C89m C90m -174(3) . . . . ?
C87 C88Bn C89Bn C90Bn -140(5) . . . . ?
C91 C92Bj C93Bj C94Bj 71(7) . . . . ?
C91 C92i C93i C94i -164(4) . . . . ?
N95 C96 C97 C98 173.3(12) . . . . ?
N95 C100 C101 C102 167.9(12) . . . . ?
C96 N95 C100 C101 -62.0(14) . . . . ?
C96 N95 C104 C105 58.3(14) . . . . ?
C96 N95 C108 C109 179.1(14) . . . . ?
C96 C97 C98 C99 -88.4(18) . . . . ?
C100 N95 C96 C97 -60.2(15) . . . . ?
C100 N95 C104 C105 178.7(11) . . . . ?
C100 N95 C108 C109 59.9(16) . . . . ?
C100 C101 C102 C103 -77.8(19) . . . . ?
C104 N95 C96 C97 57.3(15) . . . . ?
C104 N95 C100 C101 176.7(12) . . . . ?
C104 N95 C108 C109 -57.7(17) . . . . ?
C104 C105 C106a C107a 66(4) . . . . ?
C104 C105 C206b C207b -172(3) . . . . ?
C108 N95 C96 C97 -178.6(13) . . . . ?
C108 N95 C100 C101 54.5(15) . . . . ?
C108 N95 C104 C105 -61.8(15) . . . . ?
C108 C109 C11Ac C11Cc 99(6) . . . . ?
C108 C109 C11Bd C11Dd -179(3) . . . . ?
